data_4118132
loop_
_publ_author_name
'Rui Zhang'
'Lin Zhu'
'Guifeng Liu'
'Huimin Dai'
'Zhenzhong Lu'
'Jianbo Zhao'
'Hong Yan'

_publ_section_title
;
 Cobalt-Promoted B-H and C-H Activation: Facile B-C Coupling of
 Carboranedithiolate and Cyclopentadienyl
;
_journal_name_full 'Journal of the American Chemical Society'
_journal_page_first 10341
_journal_page_last 10344
_journal_paper_doi 10.1021/ja303334t
_journal_volume 134
_journal_year 2012
_chemical_formula_moiety '2(C24 H33 B10 Co O4 S2), C H2 Cl2, 0.15(H4 O2), 0.7(H2 O)'
_chemical_formula_sum 'C49 H70 B20 Cl2 Co2 O9 S4'
_chemical_formula_weight 1336.25
_chemical_name_systematic
; 
 ? 
;
_space_group_IT_number 2
_symmetry_cell_setting triclinic
_symmetry_space_group_name_Hall '-P 1'
_symmetry_space_group_name_H-M 'P -1'
_atom_sites_solution_hydrogens geom
_atom_sites_solution_primary direct
_atom_sites_solution_secondary difmap
_audit_creation_method SHELXL-97
_cell_angle_alpha 91.374(3)
_cell_angle_beta 102.151(4)
_cell_angle_gamma 101.032(3)
_cell_formula_units_Z 2
_cell_length_a 11.537(3)
_cell_length_b 14.299(3)
_cell_length_c 21.519(5)
_cell_measurement_reflns_used 3215
_cell_measurement_temperature 291(2)
_cell_measurement_theta_max 25.331
_cell_measurement_theta_min 2.478
_cell_volume 3398.6(14)
_computing_cell_refinement SMART
_computing_data_collection 'SMART (Bruker, 2000)'
_computing_data_reduction 'SAINT (Bruker, 2000)'
_computing_molecular_graphics SHELXTL
_computing_publication_material SHELXTL
_computing_structure_refinement SHELXTL
_computing_structure_solution 'SHELXTL (Bruker, 2000)'
_diffrn_ambient_temperature 291(2)
_diffrn_measured_fraction_theta_full 0.981
_diffrn_measured_fraction_theta_max 0.981
_diffrn_measurement_device_type 'Bruker Smart Apex CCD'
_diffrn_measurement_method 'phi and omega scans'
_diffrn_radiation_monochromator graphite
_diffrn_radiation_source 'fine-focus sealed tube'
_diffrn_radiation_type MoK\a
_diffrn_radiation_wavelength 0.71073
_diffrn_reflns_av_R_equivalents 0.0220
_diffrn_reflns_av_sigmaI/netI 0.0625
_diffrn_reflns_limit_h_max 14
_diffrn_reflns_limit_h_min -11
_diffrn_reflns_limit_k_max 17
_diffrn_reflns_limit_k_min -17
_diffrn_reflns_limit_l_max 26
_diffrn_reflns_limit_l_min -25
_diffrn_reflns_number 18708
_diffrn_reflns_theta_full 26.00
_diffrn_reflns_theta_max 26.00
_diffrn_reflns_theta_min 1.80
_exptl_absorpt_coefficient_mu 0.738
_exptl_absorpt_correction_T_max 0.819
_exptl_absorpt_correction_T_min 0.778
_exptl_absorpt_correction_type multi-scan
_exptl_absorpt_process_details 'SADABS; Bruker, 2000'
_exptl_crystal_colour purple
_exptl_crystal_density_diffrn 1.306
_exptl_crystal_description block
_exptl_crystal_F_000 1376
_exptl_crystal_size_max 0.34
_exptl_crystal_size_mid 0.31
_exptl_crystal_size_min 0.27
_refine_diff_density_max 0.327
_refine_diff_density_min -0.272
_refine_diff_density_rms 0.045
_refine_ls_extinction_method none
_refine_ls_goodness_of_fit_ref 1.058
_refine_ls_hydrogen_treatment constr
_refine_ls_matrix_type fullcycle
_refine_ls_number_parameters 796
_refine_ls_number_reflns 13128
_refine_ls_number_restraints 0
_refine_ls_restrained_S_all 1.058
_refine_ls_R_factor_all 0.0819
_refine_ls_R_factor_gt 0.0508
_refine_ls_shift/su_max 0.000
_refine_ls_shift/su_mean 0.000
_refine_ls_structure_factor_coef Fsqd
_refine_ls_weighting_details 'calc w=1/[\s^2^(Fo^2^)+(0.0400P)^2^+0.5500P] where P=(Fo^2^+2Fc^2^)/3'
_refine_ls_weighting_scheme calc
_refine_ls_wR_factor_gt 0.0957
_refine_ls_wR_factor_ref 0.1011
_reflns_number_gt 8679
_reflns_number_total 13128
_reflns_threshold_expression >2sigma(I)
_cod_data_source_file ja303334t_si_001_4.cif
_cod_data_source_block 4e
_cod_database_code 4118132

loop_
_symmetry_equiv_pos_as_xyz
'x, y, z'
'-x, -y, -z'

loop_
_atom_site_label
_atom_site_type_symbol
_atom_site_fract_x
_atom_site_fract_y
_atom_site_fract_z
_atom_site_U_iso_or_equiv
_atom_site_adp_type
_atom_site_occupancy
_atom_site_symmetry_multiplicity
_atom_site_calc_flag
_atom_site_refinement_flags
B3 B 0.5549(3) 0.4916(2) 0.11915(15) 0.0464(7) Uani 1 1 d .
B4 B 0.6583(3) 0.5165(2) 0.06632(17) 0.0516(8) Uani 1 1 d .
H4D H 0.6310 0.4956 0.0150 0.062 Uiso 1 1 calc R
B5 B 0.8086(3) 0.5132(2) 0.11119(16) 0.0509(8) Uani 1 1 d .
H5D H 0.8778 0.4914 0.0890 0.061 Uiso 1 1 calc R
B6 B 0.7912(3) 0.4822(2) 0.19327(15) 0.0443(7) Uani 1 1 d .
H6D H 0.8469 0.4383 0.2228 0.053 Uiso 1 1 calc R
B7 B 0.7399(3) 0.5796(2) 0.22694(16) 0.0529(8) Uani 1 1 d .
H7D H 0.7660 0.6003 0.2783 0.064 Uiso 1 1 calc R
B8 B 0.5949(3) 0.5832(2) 0.18132(15) 0.0498(8) Uani 1 1 d .
H8D H 0.5259 0.6059 0.2032 0.060 Uiso 1 1 calc R
B9 B 0.6053(3) 0.6108(2) 0.10240(16) 0.0533(8) Uani 1 1 d .
H9D H 0.5444 0.6515 0.0734 0.064 Uiso 1 1 calc R
B10 B 0.8476(3) 0.6051(2) 0.17620(17) 0.0552(9) Uani 1 1 d .
H10D H 0.9423 0.6414 0.1944 0.066 Uiso 1 1 calc R
B11 B 0.7217(3) 0.6639(2) 0.17063(16) 0.0525(8) Uani 1 1 d .
H11D H 0.7368 0.7400 0.1860 0.063 Uiso 1 1 calc R
B12 B 0.7598(4) 0.6251(2) 0.09882(17) 0.0575(9) Uani 1 1 d .
H12D H 0.7982 0.6765 0.0676 0.069 Uiso 1 1 calc R
B13 B 0.1625(3) 0.5297(2) 0.40002(14) 0.0412(7) Uani 1 1 d .
B14 B 0.1449(3) 0.5943(2) 0.32759(15) 0.0468(7) Uani 1 1 d .
H14D H 0.0559 0.6057 0.3023 0.056 Uiso 1 1 calc R
B15 B 0.2542(3) 0.5715(2) 0.28549(16) 0.0504(8) Uani 1 1 d .
H15D H 0.2365 0.5681 0.2331 0.060 Uiso 1 1 calc R
B16 B 0.3410(3) 0.4955(2) 0.33219(15) 0.0430(7) Uani 1 1 d .
H16D H 0.3751 0.4394 0.3099 0.052 Uiso 1 1 calc R
B17 B 0.4235(3) 0.5644(2) 0.40501(15) 0.0455(7) Uani 1 1 d .
H17D H 0.5147 0.5557 0.4288 0.055 Uiso 1 1 calc R
B18 B 0.3132(3) 0.5852(2) 0.45026(16) 0.0460(7) Uani 1 1 d .
H18D H 0.3314 0.5892 0.5026 0.055 Uiso 1 1 calc R
B19 B 0.2206(3) 0.6577(2) 0.40184(16) 0.0485(7) Uani 1 1 d .
H19D H 0.1794 0.7092 0.4241 0.058 Uiso 1 1 calc R
B20 B 0.2775(3) 0.6799(2) 0.33214(16) 0.0516(8) Uani 1 1 d .
H20D H 0.2750 0.7477 0.3093 0.062 Uiso 1 1 calc R
B21 B 0.4045(3) 0.6199(2) 0.33383(17) 0.0551(8) Uani 1 1 d .
H21D H 0.4823 0.6463 0.3126 0.066 Uiso 1 1 calc R
B22 B 0.3792(3) 0.6766(2) 0.40600(17) 0.0527(8) Uani 1 1 d .
H22D H 0.4401 0.7415 0.4309 0.063 Uiso 1 1 calc R
C1 C 0.6397(3) 0.47521(19) 0.19486(13) 0.0464(6) Uani 1 1 d .
C2 C 0.6813(2) 0.43752(18) 0.12352(12) 0.0425(6) Uani 1 1 d .
C3 C 0.4234(3) 0.4254(2) 0.10921(14) 0.0506(7) Uani 1 1 d .
C4 C 0.3697(3) 0.3406(2) 0.07032(14) 0.0534(7) Uani 1 1 d .
H4 H 0.4051 0.3102 0.0396 0.064 Uiso 1 1 calc R
C5 C 0.2546(3) 0.3069(2) 0.08529(16) 0.0618(8) Uani 1 1 d .
H5 H 0.1973 0.2484 0.0664 0.074 Uiso 1 1 calc R
C6 C 0.2354(3) 0.3728(2) 0.13180(15) 0.0605(8) Uani 1 1 d .
H6 H 0.1633 0.3672 0.1499 0.073 Uiso 1 1 calc R
C7 C 0.3389(3) 0.4451(2) 0.14776(15) 0.0567(8) Uani 1 1 d .
H7 H 0.3517 0.5001 0.1783 0.068 Uiso 1 1 calc R
C8 C 0.3318(3) 0.2539(2) 0.24642(15) 0.0537(7) Uani 1 1 d .
H8A H 0.3944 0.2489 0.2834 0.064 Uiso 1 1 calc R
H8B H 0.2595 0.2697 0.2566 0.064 Uiso 1 1 calc R
C9 C 0.3152(3) 0.1872(2) 0.19295(14) 0.0546(7) Uani 1 1 d .
H9 H 0.2338 0.1543 0.1709 0.065 Uiso 1 1 calc R
C10 C 0.4179(3) 0.1705(2) 0.17212(14) 0.0528(7) Uani 1 1 d .
C11 C 0.5367(3) 0.16050(19) 0.21899(15) 0.0531(7) Uani 1 1 d .
H11A H 0.6050 0.1808 0.1995 0.064 Uiso 1 1 calc R
H11B H 0.5483 0.2013 0.2574 0.064 Uiso 1 1 calc R
C12 C 0.5309(3) 0.0583(2) 0.23593(15) 0.0554(8) Uani 1 1 d .
C13 C 0.4543(3) 0.0220(2) 0.27702(16) 0.0684(9) Uani 1 1 d .
H13 H 0.4066 0.0599 0.2911 0.082 Uiso 1 1 calc R
C14 C 0.4505(3) -0.0702(2) 0.29613(15) 0.0665(9) Uani 1 1 d .
H14 H 0.3985 -0.0947 0.3221 0.080 Uiso 1 1 calc R
C15 C 0.5250(3) -0.1268(3) 0.27651(18) 0.0743(10) Uani 1 1 d .
H15 H 0.5240 -0.1882 0.2900 0.089 Uiso 1 1 calc R
C16 C 0.6012(3) -0.0895(2) 0.23621(17) 0.0684(9) Uani 1 1 d .
H16 H 0.6508 -0.1263 0.2229 0.082 Uiso 1 1 calc R
C17 C 0.6024(3) 0.0027(2) 0.21608(17) 0.0680(9) Uani 1 1 d .
H17 H 0.6523 0.0267 0.1889 0.082 Uiso 1 1 calc R
C18 C 0.3992(3) 0.1198(2) 0.10950(15) 0.0590(8) Uani 1 1 d .
C19 C 0.2963(3) 0.0486(2) 0.01313(16) 0.0715(10) Uani 1 1 d .
H19A H 0.2171 0.0107 -0.0062 0.086 Uiso 1 1 calc R
H19B H 0.3516 0.0050 0.0228 0.086 Uiso 1 1 calc R
C20 C 0.3378(3) 0.1150(3) -0.03566(16) 0.0746(10) Uani 1 1 d .
H20E H 0.3510 0.1799 -0.0190 0.112 Uiso 1 1 d R
H20F H 0.4115 0.1023 -0.0448 0.112 Uiso 1 1 d R
H20G H 0.2757 0.1049 -0.0740 0.112 Uiso 1 1 d R
C21 C 0.7876(3) 0.2799(2) 0.12191(12) 0.0471(7) Uani 1 1 d .
H21 H 0.8584 0.3242 0.1385 0.056 Uiso 1 1 calc R
C22 C 0.7897(3) 0.1883(2) 0.11278(14) 0.0521(7) Uani 1 1 d .
H22 H 0.7185 0.1446 0.0959 0.062 Uiso 1 1 calc R
C23 C 0.9044(3) 0.1568(2) 0.12937(14) 0.0551(7) Uani 1 1 d .
C24 C 0.9979(3) 0.0157(2) 0.13519(16) 0.0630(8) Uani 1 1 d .
H24A H 1.0355 0.0251 0.1797 0.095 Uiso 1 1 calc R
H24B H 1.0547 0.0438 0.1108 0.095 Uiso 1 1 calc R
H24C H 0.9726 -0.0514 0.1234 0.095 Uiso 1 1 calc R
C25 C 0.1865(2) 0.48463(18) 0.32825(12) 0.0410(6) Uani 1 1 d .
C26 C 0.2942(2) 0.48284(16) 0.40340(12) 0.0392(6) Uani 1 1 d .
C27 C 0.0442(3) 0.47210(18) 0.41501(13) 0.0443(6) Uani 1 1 d .
C28 C -0.0744(3) 0.4748(2) 0.37787(14) 0.0503(7) Uani 1 1 d .
H28 H -0.0926 0.5169 0.3434 0.060 Uiso 1 1 calc R
C29 C -0.1600(3) 0.4076(2) 0.39997(15) 0.0553(7) Uani 1 1 d .
H29 H -0.2477 0.3939 0.3828 0.066 Uiso 1 1 calc R
C30 C -0.0982(3) 0.36157(19) 0.44952(15) 0.0515(7) Uani 1 1 d .
H30 H -0.1358 0.3109 0.4731 0.062 Uiso 1 1 calc R
C31 C 0.0277(3) 0.40275(18) 0.46133(13) 0.0474(6) Uani 1 1 d .
H31 H 0.0915 0.3857 0.4942 0.057 Uiso 1 1 calc R
C32 C -0.1555(3) 0.25209(19) 0.29219(15) 0.0554(7) Uani 1 1 d .
H32A H -0.2357 0.2662 0.2789 0.066 Uiso 1 1 calc R
H32B H -0.1225 0.2315 0.2575 0.066 Uiso 1 1 calc R
C33 C -0.1300(3) 0.2063(2) 0.35162(14) 0.0514(7) Uani 1 1 d .
H33 H -0.1946 0.1847 0.3742 0.062 Uiso 1 1 calc R
C34 C -0.0139(3) 0.1940(2) 0.37624(14) 0.0506(7) Uani 1 1 d .
C35 C 0.0756(3) 0.16516(18) 0.33638(14) 0.0512(7) Uani 1 1 d .
H35A H 0.0582 0.1870 0.2937 0.061 Uiso 1 1 calc R
H35B H 0.1587 0.1934 0.3567 0.061 Uiso 1 1 calc R
C36 C 0.0555(3) 0.0539(2) 0.33379(15) 0.0539(7) Uani 1 1 d .
C37 C 0.1531(3) 0.0114(2) 0.35831(17) 0.0671(9) Uani 1 1 d .
H37 H 0.2272 0.0492 0.3782 0.080 Uiso 1 1 calc R
C38 C 0.1400(3) -0.0856(2) 0.35325(17) 0.0668(9) Uani 1 1 d .
H38 H 0.2045 -0.1134 0.3716 0.080 Uiso 1 1 calc R
C39 C 0.0318(3) -0.1437(2) 0.32106(16) 0.0624(8) Uani 1 1 d .
H39 H 0.0247 -0.2096 0.3165 0.075 Uiso 1 1 calc R
C40 C -0.0668(3) -0.1009(2) 0.29549(17) 0.0678(9) Uani 1 1 d .
H40 H -0.1400 -0.1382 0.2739 0.081 Uiso 1 1 calc R
C41 C -0.0533(3) -0.0032(2) 0.30282(15) 0.0602(8) Uani 1 1 d .
H41 H -0.1186 0.0250 0.2866 0.072 Uiso 1 1 calc R
C42 C 0.0076(3) 0.1662(2) 0.44446(15) 0.0549(7) Uani 1 1 d .
C43 C 0.1529(3) 0.1424(2) 0.53774(14) 0.0619(8) Uani 1 1 d .
H43A H 0.2135 0.1030 0.5425 0.074 Uiso 1 1 calc R
H43B H 0.0811 0.1045 0.5481 0.074 Uiso 1 1 calc R
C44 C 0.1999(3) 0.2272(2) 0.58689(16) 0.0704(10) Uani 1 1 d .
H44A H 0.2401 0.2803 0.5678 0.106 Uiso 1 1 calc R
H44B H 0.2559 0.2100 0.6223 0.106 Uiso 1 1 calc R
H44C H 0.1333 0.2445 0.6015 0.106 Uiso 1 1 calc R
C45 C 0.4085(2) 0.32696(19) 0.41988(13) 0.0466(6) Uani 1 1 d .
H45 H 0.4655 0.3655 0.4019 0.056 Uiso 1 1 calc R
C46 C 0.4195(3) 0.2388(2) 0.43266(14) 0.0506(7) Uani 1 1 d .
H46 H 0.3584 0.1992 0.4473 0.061 Uiso 1 1 calc R
C47 C 0.5251(3) 0.2020(2) 0.42434(15) 0.0510(7) Uani 1 1 d .
C48 C 0.6324(3) 0.0743(2) 0.44720(16) 0.0610(8) Uani 1 1 d .
H48A H 0.6232 0.0436 0.4058 0.092 Uiso 1 1 calc R
H48B H 0.6390 0.0281 0.4787 0.092 Uiso 1 1 calc R
H48C H 0.7042 0.1235 0.4561 0.092 Uiso 1 1 calc R
C49 C 0.2617(3) -0.22003(19) 0.10436(14) 0.0510(7) Uani 1 1 d .
H49A H 0.1988 -0.1935 0.1177 0.061 Uiso 1 1 calc R
H49B H 0.2886 -0.2618 0.1368 0.061 Uiso 1 1 calc R
Cl1 Cl 0.38174(7) -0.12671(5) 0.10603(4) 0.05825(19) Uani 1 1 d .
Cl2 Cl 0.19464(8) -0.29098(6) 0.03534(4) 0.0719(2) Uani 1 1 d .
Co1 Co -0.03365(4) 0.34088(3) 0.367745(19) 0.05063(11) Uani 1 1 d .
Co2 Co 0.38869(4) 0.31619(3) 0.16745(2) 0.05300(11) Uani 1 1 d .
O1 O 0.4855(2) 0.10105(14) 0.09008(10) 0.0592(5) Uani 1 1 d .
O2 O 0.2882(2) 0.09660(15) 0.07552(10) 0.0651(6) Uani 1 1 d .
O3 O 1.0057(2) 0.20487(15) 0.14932(11) 0.0630(6) Uani 1 1 d .
O4 O 0.8887(2) 0.06251(15) 0.12205(10) 0.0626(6) Uani 1 1 d .
O5 O -0.0706(2) 0.15198(15) 0.47472(10) 0.0628(6) Uani 1 1 d .
O6 O 0.12134(18) 0.16409(13) 0.46793(9) 0.0489(5) Uani 1 1 d .
O7 O 0.60655(17) 0.24210(12) 0.40118(9) 0.0500(5) Uani 1 1 d .
O8 O 0.52188(17) 0.11852(12) 0.44878(8) 0.0444(4) Uani 1 1 d .
O1W O 1.0080(6) 0.1482(5) 0.9761(3) 0.067(2) Uani 0.30 1 d P
H1X H 0.9371 0.1141 0.9653 0.080 Uiso 0.30 1 d PR
H1Y H 1.0542 0.1173 0.9996 0.080 Uiso 0.30 1 d PR
O2W O 0.9745(7) 0.5351(5) 1.0062(4) 0.072(2) Uani 0.30 1 d P
H2X H 1.0453 0.5231 1.0138 0.087 Uiso 0.30 1 d PR
H2Y H 0.9314 0.5011 0.9734 0.087 Uiso 0.30 1 d PR
O3W O 0.8745(5) 0.1380(4) 0.8025(3) 0.0628(14) Uani 0.40 1 d P
H3X H 0.8790 0.1564 0.7656 0.075 Uiso 0.40 1 d PR
H3Y H 0.8161 0.0906 0.7992 0.075 Uiso 0.40 1 d PR
S1 S 0.56839(7) 0.38568(5) 0.23629(4) 0.05325(18) Uani 1 1 d .
S2 S 0.64932(7) 0.31494(5) 0.10204(4) 0.05067(18) Uani 1 1 d .
S3 S 0.08907(7) 0.37831(5) 0.29692(4) 0.05109(18) Uani 1 1 d .
S4 S 0.28545(7) 0.37120(4) 0.43718(3) 0.04719(17) Uani 1 1 d .

loop_
_atom_site_aniso_label
_atom_site_aniso_U_11
_atom_site_aniso_U_22
_atom_site_aniso_U_33
_atom_site_aniso_U_23
_atom_site_aniso_U_13
_atom_site_aniso_U_12
B3 0.0521(19) 0.0444(17) 0.0435(17) 0.0044(13) 0.0066(14) 0.0158(15)
B4 0.062(2) 0.0419(17) 0.0498(19) 0.0119(14) 0.0096(16) 0.0103(16)
B5 0.0497(19) 0.0422(17) 0.055(2) 0.0130(14) 0.0075(16) -0.0009(15)
B6 0.0452(18) 0.0343(15) 0.0468(17) 0.0043(13) 0.0051(14) -0.0024(13)
B7 0.071(2) 0.0347(16) 0.0458(18) 0.0064(13) -0.0003(16) 0.0068(15)
B8 0.065(2) 0.0337(15) 0.0444(17) 0.0038(13) 0.0003(15) 0.0084(15)
B9 0.068(2) 0.0396(17) 0.0466(18) 0.0074(13) 0.0004(16) 0.0109(16)
B10 0.060(2) 0.0399(17) 0.059(2) 0.0151(15) 0.0006(17) 0.0048(15)
B11 0.065(2) 0.0364(16) 0.0478(18) 0.0116(13) -0.0021(16) 0.0048(15)
B12 0.067(2) 0.0437(18) 0.057(2) 0.0132(15) 0.0094(18) 0.0026(16)
B13 0.0450(17) 0.0362(15) 0.0411(16) -0.0013(12) 0.0112(13) 0.0033(13)
B14 0.059(2) 0.0320(15) 0.0485(18) 0.0023(13) 0.0106(15) 0.0099(14)
B15 0.063(2) 0.0405(17) 0.0490(19) 0.0064(14) 0.0154(16) 0.0085(15)
B16 0.0415(17) 0.0397(16) 0.0454(17) -0.0002(13) 0.0090(13) 0.0033(13)
B17 0.0470(18) 0.0323(15) 0.0519(18) -0.0063(13) 0.0103(14) -0.0033(13)
B18 0.0520(19) 0.0346(15) 0.0472(18) -0.0051(13) 0.0073(14) 0.0035(14)
B19 0.059(2) 0.0374(16) 0.0477(18) 0.0013(13) 0.0116(15) 0.0064(14)
B20 0.067(2) 0.0376(16) 0.0518(19) 0.0082(14) 0.0189(16) 0.0060(15)
B21 0.059(2) 0.0464(18) 0.061(2) 0.0049(16) 0.0211(17) 0.0033(16)
B22 0.059(2) 0.0345(16) 0.062(2) 0.0008(14) 0.0146(17) 0.0029(15)
C1 0.0554(17) 0.0411(14) 0.0419(15) -0.0070(11) 0.0057(12) 0.0146(13)
C2 0.0428(15) 0.0381(14) 0.0444(14) 0.0072(11) 0.0055(12) 0.0065(11)
C3 0.0443(16) 0.0459(15) 0.0601(18) 0.0013(13) 0.0027(13) 0.0156(13)
C4 0.0514(18) 0.0490(16) 0.0547(17) 0.0050(13) -0.0001(14) 0.0102(14)
C5 0.0508(18) 0.065(2) 0.063(2) 0.0076(16) 0.0064(15) 0.0017(15)
C6 0.0556(19) 0.0623(19) 0.061(2) 0.0128(15) 0.0060(15) 0.0132(16)
C7 0.0537(18) 0.0558(18) 0.0621(19) -0.0069(14) 0.0139(15) 0.0148(15)
C8 0.0439(16) 0.0513(17) 0.0670(19) 0.0075(14) 0.0106(14) 0.0137(13)
C9 0.0446(17) 0.0565(18) 0.0561(18) 0.0045(14) 0.0040(14) 0.0018(14)
C10 0.0502(17) 0.0442(15) 0.0598(18) 0.0001(13) 0.0130(14) -0.0020(13)
C11 0.0497(17) 0.0426(15) 0.0644(19) 0.0125(13) 0.0112(14) 0.0029(13)
C12 0.0486(17) 0.0413(15) 0.073(2) 0.0198(14) 0.0169(15) -0.0040(13)
C13 0.066(2) 0.062(2) 0.066(2) 0.0099(16) 0.0167(17) -0.0173(17)
C14 0.072(2) 0.0593(19) 0.059(2) 0.0145(15) 0.0223(17) -0.0192(17)
C15 0.066(2) 0.056(2) 0.088(3) 0.0146(18) 0.011(2) -0.0141(17)
C16 0.070(2) 0.0569(19) 0.075(2) 0.0121(16) 0.0146(18) 0.0065(17)
C17 0.068(2) 0.0590(19) 0.079(2) 0.0184(17) 0.0119(18) 0.0182(17)
C18 0.068(2) 0.0382(15) 0.0637(19) -0.0060(13) 0.0146(16) -0.0044(14)
C19 0.074(2) 0.065(2) 0.061(2) -0.0093(17) -0.0103(17) 0.0080(18)
C20 0.078(2) 0.077(2) 0.057(2) -0.0063(17) 0.0042(18) -0.0011(19)
C21 0.0581(18) 0.0494(16) 0.0390(14) 0.0024(12) 0.0197(13) 0.0142(14)
C22 0.0542(18) 0.0479(16) 0.0558(17) -0.0056(13) 0.0186(14) 0.0085(13)
C23 0.061(2) 0.0498(17) 0.0518(17) -0.0140(13) 0.0081(15) 0.0098(15)
C24 0.062(2) 0.0574(18) 0.070(2) 0.0048(16) 0.0167(17) 0.0123(16)
C25 0.0482(16) 0.0399(14) 0.0368(13) 0.0011(11) 0.0098(11) 0.0129(12)
C26 0.0441(15) 0.0285(12) 0.0408(14) -0.0014(10) 0.0061(11) 0.0013(11)
C27 0.0523(17) 0.0366(14) 0.0480(15) 0.0020(11) 0.0170(13) 0.0120(12)
C28 0.0462(16) 0.0494(16) 0.0563(17) 0.0019(13) 0.0124(13) 0.0110(13)
C29 0.0536(18) 0.0507(17) 0.0603(19) -0.0048(14) 0.0110(15) 0.0102(14)
C30 0.0531(18) 0.0338(14) 0.0665(19) -0.0045(13) 0.0134(15) 0.0067(13)
C31 0.0564(18) 0.0370(14) 0.0477(15) 0.0028(11) 0.0158(13) 0.0016(13)
C32 0.0537(18) 0.0432(15) 0.0596(18) -0.0055(13) -0.0015(14) 0.0026(13)
C33 0.0542(18) 0.0466(16) 0.0528(17) -0.0028(13) 0.0097(14) 0.0120(14)
C34 0.0505(17) 0.0446(15) 0.0559(17) -0.0037(13) 0.0118(14) 0.0080(13)
C35 0.0571(18) 0.0367(14) 0.0592(18) -0.0056(12) 0.0162(14) 0.0046(13)
C36 0.064(2) 0.0383(15) 0.0628(18) -0.0016(13) 0.0191(15) 0.0125(14)
C37 0.065(2) 0.0553(19) 0.079(2) 0.0015(16) 0.0087(18) 0.0148(16)
C38 0.067(2) 0.058(2) 0.077(2) 0.0196(17) 0.0088(18) 0.0199(17)
C39 0.079(2) 0.0460(17) 0.066(2) -0.0082(15) 0.0217(18) 0.0164(16)
C40 0.065(2) 0.0483(18) 0.078(2) -0.0043(16) 0.0009(18) -0.0023(16)
C41 0.067(2) 0.0426(16) 0.066(2) -0.0175(14) 0.0109(16) 0.0057(14)
C42 0.067(2) 0.0444(16) 0.0525(18) 0.0054(13) 0.0075(16) 0.0138(15)
C43 0.076(2) 0.0603(19) 0.0485(17) 0.0131(14) 0.0133(16) 0.0105(17)
C44 0.074(2) 0.070(2) 0.058(2) -0.0117(16) 0.0186(17) -0.0099(18)
C45 0.0415(15) 0.0427(15) 0.0488(16) 0.0015(12) -0.0015(12) 0.0041(12)
C46 0.0431(16) 0.0462(16) 0.0601(18) -0.0011(13) 0.0063(13) 0.0092(12)
C47 0.0410(16) 0.0409(15) 0.070(2) 0.0043(14) 0.0145(14) 0.0023(13)
C48 0.0566(19) 0.0597(19) 0.074(2) 0.0205(16) 0.0243(16) 0.0165(15)
C49 0.0555(18) 0.0443(15) 0.0543(17) 0.0016(13) 0.0126(14) 0.0123(13)
Cl1 0.0606(5) 0.0572(4) 0.0578(4) 0.0100(3) 0.0126(4) 0.0134(4)
Cl2 0.0731(6) 0.0740(5) 0.0672(5) -0.0161(4) 0.0173(4) 0.0117(4)
Co1 0.0509(2) 0.0462(2) 0.0533(2) -0.00308(17) 0.00879(18) 0.00969(18)
Co2 0.0423(2) 0.0548(2) 0.0550(2) -0.00072(18) 0.00386(18) 0.00093(18)
O1 0.0704(14) 0.0487(11) 0.0578(13) 0.0002(9) 0.0130(11) 0.0118(10)
O2 0.0696(14) 0.0643(14) 0.0575(13) 0.0089(10) 0.0085(11) 0.0094(11)
O3 0.0575(14) 0.0611(13) 0.0709(14) 0.0115(11) 0.0133(11) 0.0129(11)
O4 0.0653(14) 0.0542(13) 0.0702(14) 0.0108(10) 0.0134(11) 0.0177(11)
O5 0.0734(15) 0.0585(13) 0.0585(13) 0.0200(10) 0.0159(12) 0.0145(11)
O6 0.0596(13) 0.0454(10) 0.0416(10) 0.0097(8) 0.0109(9) 0.0096(9)
O7 0.0483(12) 0.0370(10) 0.0647(13) -0.0008(9) 0.0148(10) 0.0061(9)
O8 0.0524(11) 0.0382(10) 0.0420(10) -0.0009(8) 0.0102(8) 0.0080(8)
O1W 0.053(4) 0.065(5) 0.065(5) -0.003(4) 0.010(3) -0.025(4)
O2W 0.072(5) 0.052(4) 0.092(6) -0.006(4) 0.015(4) 0.017(4)
O3W 0.048(3) 0.061(3) 0.061(3) -0.007(3) 0.003(2) -0.023(2)
S1 0.0435(4) 0.0547(4) 0.0546(4) -0.0009(3) 0.0039(3) 0.0007(3)
S2 0.0597(5) 0.0353(3) 0.0526(4) 0.0012(3) 0.0040(3) 0.0080(3)
S3 0.0522(4) 0.0466(4) 0.0527(4) -0.0033(3) 0.0087(3) 0.0096(3)
S4 0.0578(4) 0.0291(3) 0.0504(4) 0.0048(3) 0.0054(3) 0.0052(3)

loop_
_atom_type_symbol
_atom_type_description
_atom_type_scat_dispersion_real
_atom_type_scat_dispersion_imag
_atom_type_scat_source
C C 0.0033 0.0016 'International Tables Vol C Tables 4.2.6.8 and 6.1.1.4'
H H 0.0000 0.0000 'International Tables Vol C Tables 4.2.6.8 and 6.1.1.4'
B B 0.0013 0.0007 'International Tables Vol C Tables 4.2.6.8 and 6.1.1.4'
Co Co 0.3494 0.9721 'International Tables Vol C Tables 4.2.6.8 and 6.1.1.4'
O O 0.0106 0.0060 'International Tables Vol C Tables 4.2.6.8 and 6.1.1.4'
S S 0.1246 0.1234 'International Tables Vol C Tables 4.2.6.8 and 6.1.1.4'
Cl Cl 0.1484 0.1585 'International Tables Vol C Tables 4.2.6.8 and 6.1.1.4'

loop_
_geom_angle_atom_site_label_1
_geom_angle_atom_site_label_2
_geom_angle_atom_site_label_3
_geom_angle
_geom_angle_site_symmetry_1
C3 B3 C1 108.7(2) .
C3 B3 B9 132.6(3) .
C1 B3 B9 106.9(2) .
C3 B3 C2 119.1(2) .
C1 B3 C2 61.49(16) .
B9 B3 C2 105.0(2) .
C3 B3 B8 116.8(2) .
C1 B3 B8 58.67(16) .
B9 B3 B8 60.30(18) .
C2 B3 B8 106.9(2) .
C3 B3 B4 131.6(2) .
C1 B3 B4 107.9(2) .
B9 B3 B4 60.71(19) .
C2 B3 B4 56.96(17) .
B8 B3 B4 108.9(2) .
C2 B4 B12 104.8(2) .
C2 B4 B9 105.7(2) .
B12 B4 B9 59.2(2) .
C2 B4 B5 58.64(17) .
B12 B4 B5 60.27(19) .
B9 B4 B5 108.1(2) .
C2 B4 B3 60.20(17) .
B12 B4 B3 105.5(2) .
B9 B4 B3 58.42(18) .
B5 B4 B3 108.0(2) .
C2 B4 H4D 123.6 .
B12 B4 H4D 123.4 .
B9 B4 H4D 122.6 .
B5 B4 H4D 121.2 .
B3 B4 H4D 122.4 .
C2 B5 B12 103.2(2) .
C2 B5 B4 57.65(17) .
B12 B5 B4 59.19(19) .
C2 B5 B10 105.0(2) .
B12 B5 B10 60.24(19) .
B4 B5 B10 107.8(2) .
C2 B5 B6 58.58(17) .
B12 B5 B6 105.9(2) .
B4 B5 B6 106.0(2) .
B10 B5 B6 59.33(17) .
C2 B5 H5D 125.0 .
B12 B5 H5D 123.4 .
B4 B5 H5D 122.5 .
B10 B5 H5D 121.8 .
B6 B5 H5D 122.8 .
C1 B6 C2 61.90(16) .
C1 B6 B7 58.37(18) .
C2 B6 B7 106.2(2) .
C1 B6 B10 105.8(2) .
C2 B6 B10 103.0(2) .
B7 B6 B10 59.81(19) .
C1 B6 B5 107.1(2) .
C2 B6 B5 56.43(16) .
B7 B6 B5 106.9(2) .
B10 B6 B5 58.85(18) .
C1 B6 H6D 121.7 .
C2 B6 H6D 123.9 .
B7 B6 H6D 122.3 .
B10 B6 H6D 124.0 .
B5 B6 H6D 123.1 .
C1 B7 B11 106.6(2) .
C1 B7 B8 59.41(17) .
B11 B7 B8 59.64(19) .
C1 B7 B6 58.85(16) .
B11 B7 B6 108.9(3) .
B8 B7 B6 107.7(2) .
C1 B7 B10 106.8(2) .
B11 B7 B10 60.8(2) .
B8 B7 B10 108.3(2) .
B6 B7 B10 60.65(19) .
C1 B7 H7D 123.3 .
B11 B7 H7D 121.6 .
B8 B7 H7D 121.9 .
B6 B7 H7D 121.5 .
B10 B7 H7D 121.4 .
C1 B8 B11 106.5(3) .
C1 B8 B7 59.39(17) .
B11 B8 B7 59.51(19) .
C1 B8 B3 60.33(17) .
B11 B8 B3 108.7(3) .
B7 B8 B3 108.9(2) .
C1 B8 B9 107.7(2) .
B11 B8 B9 61.8(2) .
B7 B8 B9 109.6(3) .
B3 B8 B9 59.61(18) .
C1 B8 H8D 122.8 .
B11 B8 H8D 121.7 .
B7 B8 H8D 121.3 .
B3 B8 H8D 121.2 .
B9 B8 H8D 120.8 .
B3 B9 B12 107.9(2) .
B3 B9 B8 60.10(18) .
B12 B9 B8 107.3(2) .
B3 B9 B11 106.3(2) .
B12 B9 B11 60.3(2) .
B8 B9 B11 58.16(19) .
B3 B9 B4 60.87(18) .
B12 B9 B4 59.8(2) .
B8 B9 B4 108.8(2) .
B11 B9 B4 107.7(3) .
B3 B9 H9D 121.9 .
B12 B9 H9D 121.8 .
B8 B9 H9D 122.1 .
B11 B9 H9D 122.9 .
B4 B9 H9D 121.0 .
B11 B10 B7 57.59(19) .
B11 B10 B12 59.6(2) .
B7 B10 B12 105.7(3) .
B11 B10 B5 107.7(2) .
B7 B10 B5 109.0(2) .
B12 B10 B5 59.47(19) .
B11 B10 B6 105.5(2) .
B7 B10 B6 59.54(18) .
B12 B10 B6 107.2(2) .
B5 B10 B6 61.82(18) .
B11 B10 H10D 123.4 .
B7 B10 H10D 122.8 .
B12 B10 H10D 122.8 .
B5 B10 H10D 120.4 .
B6 B10 H10D 122.0 .
B7 B11 B8 60.86(19) .
B7 B11 B12 109.9(2) .
B8 B11 B12 107.8(2) .
B7 B11 B10 61.6(2) .
B8 B11 B10 109.9(2) .
B12 B11 B10 60.8(2) .
B7 B11 B9 109.3(2) .
B8 B11 B9 60.07(19) .
B12 B11 B9 59.0(2) .
B10 B11 B9 108.6(2) .
B7 B11 H11D 120.0 .
B8 B11 H11D 121.3 .
B12 B11 H11D 121.8 .
B10 B11 H11D 120.3 .
B9 B11 H11D 121.9 .
B9 B12 B4 61.0(2) .
B9 B12 B11 60.8(2) .
B4 B12 B11 109.1(2) .
B9 B12 B5 109.8(2) .
B4 B12 B5 60.54(18) .
B11 B12 B5 108.4(2) .
B9 B12 B10 109.2(3) .
B4 B12 B10 108.9(2) .
B11 B12 B10 59.6(2) .
B5 B12 B10 60.30(19) .
B9 B12 H12D 120.4 .
B4 B12 H12D 120.9 .
B11 B12 H12D 121.6 .
B5 B12 H12D 121.1 .
B10 B12 H12D 121.5 .
C27 B13 C25 110.58(17) .
C27 B13 C26 123.43(18) .
C25 B13 C26 62.46(12) .
C27 B13 B19 131.5(2) .
C25 B13 B19 104.22(18) .
C26 B13 B19 102.16(19) .
C27 B13 B14 116.2(2) .
C25 B13 B14 57.57(13) .
C26 B13 B14 105.48(19) .
B19 B13 B14 58.54(17) .
C27 B13 B18 133.5(2) .
C25 B13 B18 107.43(19) .
C26 B13 B18 56.18(14) .
B19 B13 B18 59.22(17) .
B14 B13 B18 106.4(2) .
C25 B14 B20 106.3(2) .
C25 B14 B15 59.19(14) .
B20 B14 B15 60.36(19) .
C25 B14 B19 107.1(2) .
B20 B14 B19 60.22(19) .
B15 B14 B19 109.1(2) .
C25 B14 B13 59.17(13) .
B20 B14 B13 108.1(2) .
B15 B14 B13 108.1(2) .
B19 B14 B13 60.60(17) .
C25 B14 H14D 123.3 .
B20 B14 H14D 122.0 .
B15 B14 H14D 121.3 .
B19 B14 H14D 121.2 .
B13 B14 H14D 121.6 .
C25 B15 B20 105.3(2) .
C25 B15 B14 59.04(15) .
B20 B15 B14 59.19(18) .
C25 B15 B16 59.20(14) .
B20 B15 B16 106.9(2) .
B14 B15 B16 107.1(2) .
C25 B15 B21 106.4(2) .
B20 B15 B21 61.2(2) .
B14 B15 B21 108.7(2) .
B16 B15 B21 59.11(18) .
C25 B15 H15D 123.6 .
B20 B15 H15D 122.5 .
B14 B15 H15D 121.8 .
B16 B15 H15D 122.5 .
B21 B15 H15D 121.3 .
C26 B16 C25 63.35(12) .
C26 B16 B21 104.07(19) .
C25 B16 B21 107.3(2) .
C26 B16 B15 107.8(2) .
C25 B16 B15 58.34(15) .
B21 B16 B15 61.01(19) .
C26 B16 B17 57.42(14) .
C25 B16 B17 108.6(2) .
B21 B16 B17 57.71(18) .
B15 B16 B17 107.0(2) .
C26 B16 H16D 122.5 .
C25 B16 H16D 120.5 .
B21 B16 H16D 123.6 .
B15 B16 H16D 121.9 .
B17 B16 H16D 123.1 .
C26 B17 B21 107.6(2) .
C26 B17 B22 104.6(2) .
B21 B17 B22 63.1(2) .
C26 B17 B16 59.01(14) .
B21 B17 B16 60.49(18) .
B22 B17 B16 108.8(2) .
C26 B17 B18 57.97(14) .
B21 B17 B18 111.2(2) .
B22 B17 B18 59.44(18) .
B16 B17 B18 107.4(2) .
C26 B17 H17D 124.5 .
B21 B17 H17D 119.1 .
B22 B17 H17D 121.8 .
B16 B17 H17D 121.8 .
B18 B17 H17D 121.6 .
C26 B18 B22 104.0(2) .
C26 B18 B17 57.57(13) .
B22 B18 B17 59.09(18) .
C26 B18 B19 104.42(19) .
B22 B18 B19 59.23(19) .
B17 B18 B19 105.6(2) .
C26 B18 B13 59.05(13) .
B22 B18 B13 106.4(2) .
B17 B18 B13 105.8(2) .
B19 B18 B13 59.28(17) .
C26 B18 H18D 124.6 .
B22 B18 H18D 123.1 .
B17 B18 H18D 123.3 .
B19 B18 H18D 123.2 .
B13 B18 H18D 122.3 .
B20 B19 B22 59.9(2) .
B20 B19 B14 58.98(19) .
B22 B19 B14 108.0(2) .
B20 B19 B18 107.6(2) .
B22 B19 B18 59.36(19) .
B14 B19 B18 110.1(2) .
B20 B19 B13 107.4(2) .
B22 B19 B13 108.3(2) .
B14 B19 B13 60.86(17) .
B18 B19 B13 61.50(17) .
B20 B19 H19D 122.7 .
B22 B19 H19D 122.1 .
B14 B19 H19D 121.1 .
B18 B19 H19D 120.8 .
B13 B19 H19D 121.1 .
B14 B20 B15 60.45(18) .
B14 B20 B19 60.80(19) .
B15 B20 B19 109.6(2) .
B14 B20 B22 109.7(2) .
B15 B20 B22 110.4(2) .
B19 B20 B22 60.29(19) .
B14 B20 B21 109.4(2) .
B15 B20 B21 60.73(19) .
B19 B20 B21 109.5(2) .
B22 B20 B21 61.3(2) .
B14 B20 H20D 120.9 .
B15 B20 H20D 120.5 .
B19 B20 H20D 121.0 .
B22 B20 H20D 120.3 .
B21 B20 H20D 120.7 .
B17 B21 B16 61.80(18) .
B17 B21 B15 109.4(2) .
B16 B21 B15 59.88(18) .
B17 B21 B20 106.0(2) .
B16 B21 B20 105.1(2) .
B15 B21 B20 58.07(19) .
B17 B21 B22 59.56(18) .
B16 B21 B22 107.1(2) .
B15 B21 B22 105.5(2) .
B20 B21 B22 57.86(19) .
B17 B21 H21D 120.7 .
B16 B21 H21D 121.9 .
B15 B21 H21D 122.2 .
B20 B21 H21D 124.6 .
B22 B21 H21D 123.3 .
B20 B22 B17 106.6(2) .
B20 B22 B19 59.8(2) .
B17 B22 B19 109.2(2) .
B20 B22 B18 109.2(2) .
B17 B22 B18 61.47(18) .
B19 B22 B18 61.40(19) .
B20 B22 B21 60.8(2) .
B17 B22 B21 57.34(18) .
B19 B22 B21 108.7(2) .
B18 B22 B21 108.2(2) .
B20 B22 H22D 121.8 .
B17 B22 H22D 122.5 .
B19 B22 H22D 120.7 .
B18 B22 H22D 120.2 .
B21 B22 H22D 122.3 .
B7 C1 B8 61.20(18) .
B7 C1 B6 62.77(19) .
B8 C1 B6 112.3(2) .
B7 C1 S1 127.26(19) .
B8 C1 S1 123.8(2) .
B6 C1 S1 119.24(18) .
B7 C1 B3 110.9(2) .
B8 C1 B3 60.99(17) .
B6 C1 B3 110.9(2) .
S1 C1 B3 114.99(19) .
B7 C1 C2 107.9(2) .
B8 C1 C2 107.0(2) .
B6 C1 C2 59.72(16) .
S1 C1 C2 116.98(16) .
B3 C1 C2 59.33(16) .
B4 C2 B5 63.70(18) .
B4 C2 S2 119.79(19) .
B5 C2 S2 122.6(2) .
B4 C2 B3 62.83(18) .
B5 C2 B3 114.1(2) .
S2 C2 B3 115.99(18) .
B4 C2 B6 115.9(2) .
B5 C2 B6 64.99(17) .
S2 C2 B6 119.06(17) .
B3 C2 B6 109.7(2) .
B4 C2 C1 110.7(2) .
B5 C2 C1 111.1(2) .
S2 C2 C1 117.51(17) .
B3 C2 C1 59.18(16) .
B6 C2 C1 58.38(16) .
C4 C3 C7 108.5(3) .
C4 C3 B3 131.0(3) .
C7 C3 B3 120.3(2) .
C4 C3 Co2 71.69(17) .
C7 C3 Co2 69.24(17) .
B3 C3 Co2 121.03(19) .
C3 C4 C5 106.6(3) .
C3 C4 Co2 68.53(17) .
C5 C4 Co2 68.94(18) .
C3 C4 H4 126.7 .
C5 C4 H4 126.7 .
Co2 C4 H4 126.7 .
C4 C5 C6 109.4(3) .
C4 C5 Co2 71.01(17) .
C6 C5 Co2 70.57(18) .
C4 C5 H5 125.3 .
C6 C5 H5 125.3 .
Co2 C5 H5 125.3 .
C7 C6 C5 107.8(3) .
C7 C6 Co2 69.13(18) .
C5 C6 Co2 69.04(18) .
C7 C6 H6 126.1 .
C5 C6 H6 126.1 .
Co2 C6 H6 126.1 .
C6 C7 C3 107.6(3) .
C6 C7 Co2 71.59(18) .
C3 C7 Co2 69.05(16) .
C6 C7 H7 126.2 .
C3 C7 H7 126.2 .
Co2 C7 H7 126.2 .
C9 C8 Co2 66.39(17) .
C9 C8 H8A 117.1 .
Co2 C8 H8A 117.1 .
C9 C8 H8B 117.1 .
Co2 C8 H8B 117.1 .
H8A C8 H8B 114.1 .
C10 C9 C8 118.8(3) .
C10 C9 Co2 76.47(18) .
C8 C9 Co2 72.97(17) .
C10 C9 H9 120.6 .
C8 C9 H9 120.6 .
Co2 C9 H9 120.6 .
C9 C10 C18 118.1(3) .
C9 C10 C11 122.7(3) .
C18 C10 C11 113.7(3) .
C9 C10 Co2 64.41(17) .
C18 C10 Co2 114.0(2) .
C11 C10 Co2 113.87(18) .
C12 C11 C10 110.3(2) .
C12 C11 H11A 109.6 .
C10 C11 H11A 109.6 .
C12 C11 H11B 109.6 .
C10 C11 H11B 109.6 .
H11A C11 H11B 108.1 .
C17 C12 C13 119.9(3) .
C17 C12 C11 122.0(3) .
C13 C12 C11 118.0(3) .
C14 C13 C12 119.8(3) .
C14 C13 H13 120.1 .
C12 C13 H13 120.1 .
C13 C14 C15 120.3(3) .
C13 C14 H14 119.8 .
C15 C14 H14 119.8 .
C16 C15 C14 119.1(3) .
C16 C15 H15 120.4 .
C14 C15 H15 120.4 .
C17 C16 C15 120.2(4) .
C17 C16 H16 119.9 .
C15 C16 H16 119.9 .
C12 C17 C16 120.7(3) .
C12 C17 H17 119.7 .
C16 C17 H17 119.7 .
O1 C18 O2 121.9(2) .
O1 C18 C10 120.5(3) .
O2 C18 C10 117.6(3) .
O2 C19 C20 116.1(3) .
O2 C19 H19A 108.3 .
C20 C19 H19A 108.3 .
O2 C19 H19B 108.3 .
C20 C19 H19B 108.3 .
H19A C19 H19B 107.4 .
C19 C20 H20E 109.0 .
C19 C20 H20F 110.6 .
H20E C20 H20F 109.5 .
C19 C20 H20G 108.8 .
H20E C20 H20G 109.5 .
H20F C20 H20G 109.5 .
C22 C21 S2 118.3(2) .
C22 C21 H21 120.9 .
S2 C21 H21 120.9 .
C21 C22 C23 119.4(3) .
C21 C22 H22 120.3 .
C23 C22 H22 120.3 .
O3 C23 O4 119.9(3) .
O3 C23 C22 128.6(3) .
O4 C23 C22 111.4(3) .
O4 C24 H24A 109.5 .
O4 C24 H24B 109.5 .
H24A C24 H24B 109.5 .
O4 C24 H24C 109.5 .
H24A C24 H24C 109.5 .
H24B C24 H24C 109.5 .
B14 C25 B15 61.76(16) .
B14 C25 S3 124.26(16) .
B15 C25 S3 126.26(15) .
B14 C25 B16 111.92(15) .
B15 C25 B16 62.46(16) .
S3 C25 B16 119.03(14) .
B14 C25 B13 63.26(14) .
B15 C25 B13 113.45(15) .
S3 C25 B13 114.43(15) .
B16 C25 B13 110.21(14) .
B14 C25 C26 107.16(15) .
B15 C25 C26 106.86(16) .
S3 C25 C26 117.78(16) .
B16 C25 C26 57.99(12) .
B13 C25 C26 59.02(11) .
B17 C26 B18 64.46(15) .
B17 C26 B16 63.57(15) .
B18 C26 B16 116.40(15) .
B17 C26 S4 125.79(16) .
B18 C26 S4 120.48(15) .
B16 C26 S4 118.70(14) .
B17 C26 B13 115.76(15) .
B18 C26 B13 64.77(15) .
B16 C26 B13 110.34(14) .
S4 C26 B13 112.76(14) .
B17 C26 C25 109.72(16) .
B18 C26 C25 111.13(16) .
B16 C26 C25 58.65(12) .
S4 C26 C25 115.32(15) .
B13 C26 C25 58.52(11) .
C31 C27 C28 106.8(2) .
C31 C27 B13 130.0(2) .
C28 C27 B13 123.0(2) .
C31 C27 Co1 71.35(15) .
C28 C27 Co1 70.19(16) .
B13 C27 Co1 119.49(14) .
C29 C28 C27 108.5(3) .
C29 C28 Co1 71.63(17) .
C27 C28 Co1 69.04(15) .
C29 C28 H28 125.8 .
C27 C28 H28 125.8 .
Co1 C28 H28 125.8 .
C30 C29 C28 108.4(3) .
C30 C29 Co1 69.57(17) .
C28 C29 Co1 69.05(17) .
C30 C29 H29 125.8 .
C28 C29 H29 125.8 .
Co1 C29 H29 125.8 .
C29 C30 C31 108.9(3) .
C29 C30 Co1 71.30(18) .
C31 C30 Co1 70.69(17) .
C29 C30 H30 125.6 .
C31 C30 H30 125.6 .
Co1 C30 H30 125.6 .
C30 C31 C27 107.4(3) .
C30 C31 Co1 69.52(17) .
C27 C31 Co1 68.22(15) .
C30 C31 H31 126.3 .
C27 C31 H31 126.3 .
Co1 C31 H31 126.3 .
C33 C32 Co1 65.53(15) .
C33 C32 H32A 117.2 .
Co1 C32 H32A 117.2 .
C33 C32 H32B 117.2 .
Co1 C32 H32B 117.2 .
H32A C32 H32B 114.2 .
C34 C33 C32 119.5(3) .
C34 C33 Co1 76.78(18) .
C32 C33 Co1 73.42(16) .
C34 C33 H33 120.3 .
C32 C33 H33 120.3 .
Co1 C33 H33 120.3 .
C33 C34 C42 114.3(3) .
C33 C34 C35 125.7(3) .
C42 C34 C35 115.0(3) .
C33 C34 Co1 64.88(16) .
C42 C34 Co1 112.87(19) .
C35 C34 Co1 113.06(19) .
C36 C35 C34 106.5(2) .
C36 C35 H35A 110.4 .
C34 C35 H35A 110.4 .
C36 C35 H35B 110.4 .
C34 C35 H35B 110.4 .
H35A C35 H35B 108.6 .
C41 C36 C37 119.2(3) .
C41 C36 C35 121.6(3) .
C37 C36 C35 118.9(3) .
C38 C37 C36 120.1(3) .
C38 C37 H37 119.9 .
C36 C37 H37 119.9 .
C37 C38 C39 121.2(3) .
C37 C38 H38 119.4 .
C39 C38 H38 119.4 .
C38 C39 C40 118.8(3) .
C38 C39 H39 120.6 .
C40 C39 H39 120.6 .
C41 C40 C39 119.3(3) .
C41 C40 H40 120.4 .
C39 C40 H40 120.4 .
C40 C41 C36 121.3(3) .
C40 C41 H41 119.3 .
C36 C41 H41 119.3 .
O5 C42 O6 123.9(3) .
O5 C42 C34 123.6(3) .
O6 C42 C34 112.4(3) .
O6 C43 C44 117.4(3) .
O6 C43 H43A 107.9 .
C44 C43 H43A 107.9 .
O6 C43 H43B 107.9 .
C44 C43 H43B 108.0 .
H43A C43 H43B 107.2 .
C43 C44 H44A 109.5 .
C43 C44 H44B 109.5 .
H44A C44 H44B 109.5 .
C43 C44 H44C 109.5 .
H44A C44 H44C 109.5 .
H44B C44 H44C 109.5 .
C46 C45 S4 119.7(2) .
C46 C45 H45 120.2 .
S4 C45 H45 120.2 .
C45 C46 C47 121.5(3) .
C45 C46 H46 119.2 .
C47 C46 H46 119.2 .
O7 C47 O8 124.1(3) .
O7 C47 C46 126.7(3) .
O8 C47 C46 109.2(2) .
O8 C48 H48A 109.5 .
O8 C48 H48B 109.5 .
H48A C48 H48B 109.5 .
O8 C48 H48C 109.5 .
H48A C48 H48C 109.5 .
H48B C48 H48C 109.5 .
Cl1 C49 Cl2 120.87(17) .
Cl1 C49 H49A 107.1 .
Cl2 C49 H49A 107.1 .
Cl1 C49 H49B 107.1 .
Cl2 C49 H49B 107.1 .
H49A C49 H49B 106.8 .
C33 Co1 C27 158.96(12) .
C33 Co1 C28 135.21(12) .
C27 Co1 C28 40.77(11) .
C33 Co1 C30 91.68(12) .
C27 Co1 C30 67.64(11) .
C28 Co1 C30 66.49(11) .
C33 Co1 C31 120.04(11) .
C27 Co1 C31 40.43(10) .
C28 Co1 C31 67.18(11) .
C30 Co1 C31 39.79(11) .
C33 Co1 C29 99.44(12) .
C27 Co1 C29 67.33(11) .
C28 Co1 C29 39.32(11) .
C30 Co1 C29 39.13(11) .
C31 Co1 C29 66.29(12) .
C33 Co1 C32 41.05(11) .
C27 Co1 C32 152.31(11) .
C28 Co1 C32 113.29(12) .
C30 Co1 C32 116.33(12) .
C31 Co1 C32 155.44(12) .
C29 Co1 C32 98.00(13) .
C33 Co1 C34 38.34(11) .
C27 Co1 C34 138.02(11) .
C28 Co1 C34 165.83(11) .
C30 Co1 C34 99.57(11) .
C31 Co1 C34 104.13(11) .
C29 Co1 C34 127.62(12) .
C32 Co1 C34 69.64(11) .
C33 Co1 S3 112.38(9) .
C27 Co1 S3 87.99(8) .
C28 Co1 S3 97.14(9) .
C30 Co1 S3 155.49(8) .
C31 Co1 S3 118.11(8) .
C29 Co1 S3 134.09(9) .
C32 Co1 S3 86.43(9) .
C34 Co1 S3 96.88(8) .
C9 Co2 C3 158.38(11) .
C9 Co2 C7 138.23(12) .
C3 Co2 C7 41.72(11) .
C9 Co2 C5 92.65(12) .
C3 Co2 C5 67.03(12) .
C7 Co2 C5 67.30(13) .
C9 Co2 C6 102.09(13) .
C3 Co2 C6 67.67(12) .
C7 Co2 C6 39.28(12) .
C5 Co2 C6 40.39(13) .
C9 Co2 C4 119.25(12) .
C3 Co2 C4 39.78(11) .
C7 Co2 C4 68.41(12) .
C5 Co2 C4 40.05(12) .
C6 Co2 C4 67.83(12) .
C9 Co2 C8 40.64(11) .
C3 Co2 C8 154.97(11) .
C7 Co2 C8 114.33(11) .
C5 Co2 C8 115.44(12) .
C6 Co2 C8 97.64(12) .
C4 Co2 C8 154.26(11) .
C9 Co2 C10 39.12(11) .
C3 Co2 C10 135.14(11) .
C7 Co2 C10 169.59(12) .
C5 Co2 C10 102.30(12) .
C6 Co2 C10 132.37(12) .
C4 Co2 C10 103.57(11) .
C8 Co2 C10 69.81(11) .
C9 Co2 S1 112.85(8) .
C3 Co2 S1 87.28(8) .
C7 Co2 S1 93.62(9) .
C5 Co2 S1 154.31(9) .
C6 Co2 S1 130.05(9) .
C4 Co2 S1 118.10(8) .
C8 Co2 S1 87.59(8) .
C10 Co2 S1 96.14(8) .
C18 O2 C19 106.3(2) .
C23 O4 C24 119.5(2) .
C42 O6 C43 116.1(2) .
C47 O8 C48 114.7(2) .
H1X O1W H1Y 109.5 .
O2W O2W H2Y 69.9 2_767
H2X O2W H2Y 109.5 .
H3X O3W H3Y 109.5 .
C1 S1 Co2 105.79(9) .
C21 S2 C2 105.13(10) .
C25 S3 Co1 105.41(9) .
C45 S4 C26 104.68(13) .

loop_
_geom_bond_atom_site_label_1
_geom_bond_atom_site_label_2
_geom_bond_distance
_geom_bond_site_symmetry_2
B3 C3 1.596(4) .
B3 C1 1.761(4) .
B3 B9 1.764(5) .
B3 C2 1.764(4) .
B3 B8 1.773(4) .
B3 B4 1.808(5) .
B4 C2 1.704(4) .
B4 B12 1.784(5) .
B4 B9 1.806(5) .
B4 B5 1.808(5) .
B4 H4D 1.1000 .
B5 C2 1.722(4) .
B5 B12 1.803(5) .
B5 B10 1.819(5) .
B5 B6 1.873(5) .
B5 H5D 1.1000 .
B6 C1 1.740(4) .
B6 C2 1.764(4) .
B6 B7 1.807(5) .
B6 B10 1.828(4) .
B6 H6D 1.1000 .
B7 C1 1.731(4) .
B7 B11 1.739(4) .
B7 B8 1.762(5) .
B7 B10 1.812(5) .
B7 H7D 1.1000 .
B8 C1 1.731(4) .
B8 B11 1.741(5) .
B8 B9 1.776(5) .
B8 H8D 1.1000 .
B9 B12 1.773(6) .
B9 B11 1.806(5) .
B9 H9D 1.1000 .
B10 B11 1.797(5) .
B10 B12 1.818(5) .
B10 H10D 1.1000 .
B11 B12 1.796(5) .
B11 H11D 1.1000 .
B12 H12D 1.1000 .
B13 C27 1.554(3) .
B13 C25 1.755(3) .
B13 C26 1.764(3) .
B13 B19 1.820(4) .
B13 B14 1.825(4) .
B13 B18 1.861(4) .
B14 C25 1.725(3) .
B14 B20 1.750(5) .
B14 B15 1.772(5) .
B14 B19 1.782(5) .
B14 H14D 1.1000 .
B15 C25 1.728(3) .
B15 B20 1.771(5) .
B15 B16 1.800(5) .
B15 B21 1.820(5) .
B15 H15D 1.1000 .
B16 C26 1.731(3) .
B16 C25 1.743(3) .
B16 B21 1.786(4) .
B16 B17 1.808(4) .
B16 H16D 1.1000 .
B17 C26 1.702(3) .
B17 B21 1.735(5) .
B17 B22 1.776(4) .
B17 B18 1.819(5) .
B17 H17D 1.1000 .
B18 C26 1.709(3) .
B18 B22 1.783(5) .
B18 B19 1.819(5) .
B18 H18D 1.1000 .
B19 B20 1.772(5) .
B19 B22 1.780(5) .
B19 H19D 1.1000 .
B20 B22 1.773(5) .
B20 B21 1.828(5) .
B20 H20D 1.1000 .
B21 B22 1.837(5) .
B21 H21D 1.1000 .
B22 H22D 1.1000 .
C1 S1 1.753(3) .
C1 C2 1.802(4) .
C2 S2 1.750(3) .
C3 C4 1.415(4) .
C3 C7 1.467(4) .
C3 Co2 2.058(3) .
C4 C5 1.429(4) .
C4 Co2 2.100(3) .
C4 H4 0.9800 .
C5 C6 1.438(5) .
C5 Co2 2.072(3) .
C5 H5 0.9800 .
C6 C7 1.397(4) .
C6 Co2 2.093(3) .
C6 H6 0.9800 .
C7 Co2 2.061(3) .
C7 H7 0.9800 .
C8 C9 1.434(4) .
C8 Co2 2.105(3) .
C8 H8A 0.9700 .
C8 H8B 0.9700 .
C9 C10 1.411(4) .
C9 Co2 2.017(3) .
C9 H9 0.9800 .
C10 C18 1.469(4) .
C10 C11 1.554(4) .
C10 Co2 2.174(3) .
C11 C12 1.507(4) .
C11 H11A 0.9700 .
C11 H11B 0.9700 .
C12 C17 1.370(4) .
C12 C13 1.417(4) .
C13 C14 1.386(5) .
C13 H13 0.9300 .
C14 C15 1.405(5) .
C14 H14 0.9300 .
C15 C16 1.404(5) .
C15 H15 0.9300 .
C16 C17 1.396(4) .
C16 H16 0.9300 .
C17 H17 0.9300 .
C18 O1 1.229(3) .
C18 O2 1.310(3) .
C19 O2 1.521(3) .
C19 C20 1.523(5) .
C19 H19A 0.9700 .
C19 H19B 0.9700 .
C20 H20E 0.9600 .
C20 H20F 0.9600 .
C20 H20G 0.9600 .
C21 C22 1.325(4) .
C21 S2 1.734(3) .
C21 H21 0.9300 .
C22 C23 1.455(4) .
C22 H22 0.9300 .
C23 O3 1.221(4) .
C23 O4 1.327(3) .
C24 O4 1.515(4) .
C24 H24A 0.9600 .
C24 H24B 0.9600 .
C24 H24C 0.9600 .
C25 S3 1.734(3) .
C25 C26 1.825(4) .
C26 S4 1.764(2) .
C27 C31 1.438(4) .
C27 C28 1.440(4) .
C27 Co1 2.059(3) .
C28 C29 1.407(4) .
C28 Co1 2.075(3) .
C28 H28 0.9800 .
C29 C30 1.405(4) .
C29 Co1 2.108(3) .
C29 H29 0.9800 .
C30 C31 1.425(4) .
C30 Co1 2.086(3) .
C30 H30 0.9800 .
C31 Co1 2.101(3) .
C31 H31 0.9800 .
C32 C33 1.452(4) .
C32 Co1 2.119(3) .
C32 H32A 0.9700 .
C32 H32B 0.9700 .
C33 C34 1.379(4) .
C33 Co1 2.012(3) .
C33 H33 0.9800 .
C34 C42 1.512(4) .
C34 C35 1.578(4) .
C34 Co1 2.163(3) .
C35 C36 1.562(4) .
C35 H35A 0.9700 .
C35 H35B 0.9700 .
C36 C41 1.384(4) .
C36 C37 1.393(4) .
C37 C38 1.366(4) .
C37 H37 0.9300 .
C38 C39 1.393(5) .
C38 H38 0.9300 .
C39 C40 1.411(5) .
C39 H39 0.9300 .
C40 C41 1.377(4) .
C40 H40 0.9300 .
C41 H41 0.9300 .
C42 O5 1.209(4) .
C42 O6 1.310(4) .
C43 O6 1.523(3) .
C43 C44 1.526(4) .
C43 H43A 0.9700 .
C43 H43B 0.9700 .
C44 H44A 0.9600 .
C44 H44B 0.9600 .
C44 H44C 0.9600 .
C45 C46 1.321(4) .
C45 S4 1.764(3) .
C45 H45 0.9300 .
C46 C47 1.458(4) .
C46 H46 0.9300 .
C47 O7 1.211(3) .
C47 O8 1.313(3) .
C48 O8 1.534(3) .
C48 H48A 0.9600 .
C48 H48B 0.9600 .
C48 H48C 0.9600 .
C49 Cl1 1.723(3) .
C49 Cl2 1.726(3) .
C49 H49A 0.9700 .
C49 H49B 0.9700 .
Co1 S3 2.2959(10) .
Co2 S1 2.3083(9) .
O1W H1X 0.8500 .
O1W H1Y 0.8500 .
O2W O2W 1.306(13) 2_767
O2W H2X 0.8500 .
O2W H2Y 0.8500 .
O3W H3X 0.8500 .
O3W H3Y 0.8500 .

loop_
_geom_torsion_atom_site_label_1
_geom_torsion_atom_site_label_2
_geom_torsion_atom_site_label_3
_geom_torsion_atom_site_label_4
_geom_torsion
C3 B3 B4 C2 -101.4(3)
C1 B3 B4 C2 36.13(19)
B9 B3 B4 C2 135.9(2)
B8 B3 B4 C2 98.3(2)
C3 B3 B4 B12 160.1(3)
C1 B3 B4 B12 -62.3(3)
B9 B3 B4 B12 37.4(2)
C2 B3 B4 B12 -98.5(2)
B8 B3 B4 B12 -0.2(3)
C3 B3 B4 B9 122.7(3)
C1 B3 B4 B9 -99.8(2)
C2 B3 B4 B9 -135.9(2)
B8 B3 B4 B9 -37.6(2)
C3 B3 B4 B5 -136.7(3)
C1 B3 B4 B5 0.8(3)
B9 B3 B4 B5 100.6(2)
C2 B3 B4 B5 -35.3(2)
B8 B3 B4 B5 63.0(3)
B12 B4 B5 C2 133.9(3)
B9 B4 B5 C2 97.7(2)
B3 B4 B5 C2 35.9(2)
C2 B4 B5 B12 -133.9(3)
B9 B4 B5 B12 -36.2(2)
B3 B4 B5 B12 -97.9(2)
C2 B4 B5 B10 -96.9(2)
B12 B4 B5 B10 37.0(2)
B9 B4 B5 B10 0.9(3)
B3 B4 B5 B10 -60.9(3)
C2 B4 B5 B6 -34.58(19)
B12 B4 B5 B6 99.3(2)
B9 B4 B5 B6 63.1(3)
B3 B4 B5 B6 1.4(3)
C2 B5 B6 C1 -37.29(19)
B12 B5 B6 C1 58.7(3)
B4 B5 B6 C1 -3.1(3)
B10 B5 B6 C1 98.4(2)
B12 B5 B6 C2 96.0(2)
B4 B5 B6 C2 34.18(19)
B10 B5 B6 C2 135.7(2)
C2 B5 B6 B7 -98.6(2)
B12 B5 B6 B7 -2.6(3)
B4 B5 B6 B7 -64.4(3)
B10 B5 B6 B7 37.1(2)
C2 B5 B6 B10 -135.7(2)
B12 B5 B6 B10 -39.7(2)
B4 B5 B6 B10 -101.5(3)
C2 B6 B7 C1 40.91(19)
B10 B6 B7 C1 136.7(2)
B5 B6 B7 C1 100.0(2)
C1 B6 B7 B11 -98.4(2)
C2 B6 B7 B11 -57.5(3)
B10 B6 B7 B11 38.3(2)
B5 B6 B7 B11 1.6(3)
C1 B6 B7 B8 -35.3(2)
C2 B6 B7 B8 5.6(3)
B10 B6 B7 B8 101.4(3)
B5 B6 B7 B8 64.7(3)
C1 B6 B7 B10 -136.7(2)
C2 B6 B7 B10 -95.8(2)
B5 B6 B7 B10 -36.7(2)
B11 B7 B8 C1 137.0(3)
B6 B7 B8 C1 35.0(2)
B10 B7 B8 C1 99.2(2)
C1 B7 B8 B11 -137.0(3)
B6 B7 B8 B11 -102.0(3)
B10 B7 B8 B11 -37.9(2)
C1 B7 B8 B3 -35.9(2)
B11 B7 B8 B3 101.1(3)
B6 B7 B8 B3 -0.9(3)
B10 B7 B8 B3 63.2(3)
C1 B7 B8 B9 -99.4(2)
B11 B7 B8 B9 37.6(2)
B6 B7 B8 B9 -64.4(3)
B10 B7 B8 B9 -0.3(3)
C3 B3 B8 C1 96.5(3)
B9 B3 B8 C1 -137.7(3)
C2 B3 B8 C1 -39.8(2)
B4 B3 B8 C1 -99.9(2)
C3 B3 B8 B11 -164.7(2)
C1 B3 B8 B11 98.8(3)
B9 B3 B8 B11 -38.9(2)
C2 B3 B8 B11 59.0(3)
B4 B3 B8 B11 -1.1(3)
C3 B3 B8 B7 132.0(3)
C1 B3 B8 B7 35.5(2)
B9 B3 B8 B7 -102.2(3)
C2 B3 B8 B7 -4.2(3)
B4 B3 B8 B7 -64.3(3)
C3 B3 B8 B9 -125.8(3)
C1 B3 B8 B9 137.7(3)
C2 B3 B8 B9 97.9(2)
B4 B3 B8 B9 37.8(2)
C3 B3 B9 B12 -159.5(3)
C1 B3 B9 B12 63.1(3)
C2 B3 B9 B12 -1.1(3)
B8 B3 B9 B12 100.0(3)
B4 B3 B9 B12 -38.3(2)
C3 B3 B9 B8 100.4(4)
C1 B3 B9 B8 -36.9(2)
C2 B3 B9 B8 -101.2(2)
B4 B3 B9 B8 -138.3(3)
C3 B3 B9 B11 137.1(3)
C1 B3 B9 B11 -0.2(3)
C2 B3 B9 B11 -64.4(3)
B8 B3 B9 B11 36.7(2)
B4 B3 B9 B11 -101.6(3)
C3 B3 B9 B4 -121.3(4)
C1 B3 B9 B4 101.3(2)
C2 B3 B9 B4 37.1(2)
B8 B3 B9 B4 138.3(3)
C1 B8 B9 B3 37.9(2)
B11 B8 B9 B3 137.5(3)
B7 B8 B9 B3 100.9(2)
C1 B8 B9 B12 -63.2(3)
B11 B8 B9 B12 36.4(2)
B7 B8 B9 B12 -0.2(3)
B3 B8 B9 B12 -101.1(3)
C1 B8 B9 B11 -99.6(3)
B7 B8 B9 B11 -36.6(2)
B3 B8 B9 B11 -137.5(3)
C1 B8 B9 B4 0.0(3)
B11 B8 B9 B4 99.6(3)
B7 B8 B9 B4 63.0(3)
B3 B8 B9 B4 -37.9(2)
C2 B4 B9 B3 -38.8(2)
B12 B4 B9 B3 -137.0(2)
B5 B4 B9 B3 -100.4(2)
C2 B4 B9 B12 98.1(2)
B5 B4 B9 B12 36.6(2)
B3 B4 B9 B12 137.0(2)
C2 B4 B9 B8 -1.3(3)
B12 B4 B9 B8 -99.4(3)
B5 B4 B9 B8 -62.8(3)
B3 B4 B9 B8 37.5(2)
C2 B4 B9 B11 60.3(3)
B12 B4 B9 B11 -37.9(2)
B5 B4 B9 B11 -1.3(3)
B3 B4 B9 B11 99.1(2)
C1 B7 B10 B11 100.0(2)
B8 B7 B10 B11 37.4(2)
B6 B7 B10 B11 137.8(2)
C1 B7 B10 B12 63.2(3)
B11 B7 B10 B12 -36.7(2)
B8 B7 B10 B12 0.6(3)
B6 B7 B10 B12 101.1(2)
C1 B7 B10 B5 0.7(3)
B11 B7 B10 B5 -99.3(3)
B8 B7 B10 B5 -61.9(3)
B6 B7 B10 B5 38.5(2)
C1 B7 B10 B6 -37.8(2)
B11 B7 B10 B6 -137.8(2)
B8 B7 B10 B6 -100.4(2)
C2 B5 B10 B11 -60.4(3)
B12 B5 B10 B11 36.4(2)
B4 B5 B10 B11 -0.1(3)
B6 B5 B10 B11 -98.5(3)
C2 B5 B10 B7 0.6(3)
B12 B5 B10 B7 97.4(3)
B4 B5 B10 B7 60.9(3)
B6 B5 B10 B7 -37.5(2)
C2 B5 B10 B12 -96.8(2)
B4 B5 B10 B12 -36.6(2)
B6 B5 B10 B12 -134.9(3)
C2 B5 B10 B6 38.1(2)
B12 B5 B10 B6 134.9(3)
B4 B5 B10 B6 98.4(2)
C1 B6 B10 B11 1.3(3)
C2 B6 B10 B11 65.4(3)
B7 B6 B10 B11 -36.0(2)
B5 B6 B10 B11 102.0(3)
C1 B6 B10 B7 37.4(2)
C2 B6 B10 B7 101.4(2)
B5 B6 B10 B7 138.1(2)
C1 B6 B10 B12 -61.1(3)
C2 B6 B10 B12 3.0(3)
B7 B6 B10 B12 -98.4(3)
B5 B6 B10 B12 39.7(2)
C1 B6 B10 B5 -100.7(2)
C2 B6 B10 B5 -36.7(2)
B7 B6 B10 B5 -138.1(2)
C1 B7 B11 B8 37.8(2)
B6 B7 B11 B8 99.8(3)
B10 B7 B11 B8 138.1(2)
C1 B7 B11 B12 -62.0(3)
B8 B7 B11 B12 -99.8(3)
B6 B7 B11 B12 0.1(3)
B10 B7 B11 B12 38.3(2)
C1 B7 B11 B10 -100.3(3)
B8 B7 B11 B10 -138.1(2)
B6 B7 B11 B10 -38.2(2)
C1 B7 B11 B9 1.0(3)
B8 B7 B11 B9 -36.8(2)
B6 B7 B11 B9 63.1(3)
B10 B7 B11 B9 101.3(3)
C1 B8 B11 B7 -37.7(2)
B3 B8 B11 B7 -101.3(3)
B9 B8 B11 B7 -139.3(3)
C1 B8 B11 B12 65.6(3)
B7 B8 B11 B12 103.3(3)
B3 B8 B11 B12 2.0(3)
B9 B8 B11 B12 -36.0(2)
C1 B8 B11 B10 1.0(3)
B7 B8 B11 B10 38.7(2)
B3 B8 B11 B10 -62.6(3)
B9 B8 B11 B10 -100.6(3)
C1 B8 B11 B9 101.6(2)
B7 B8 B11 B9 139.3(3)
B3 B8 B11 B9 38.0(2)
B12 B10 B11 B7 138.1(2)
B5 B10 B11 B7 101.7(2)
B6 B10 B11 B7 36.9(2)
B7 B10 B11 B8 -38.4(2)
B12 B10 B11 B8 99.7(3)
B5 B10 B11 B8 63.4(3)
B6 B10 B11 B8 -1.4(3)
B7 B10 B11 B12 -138.1(2)
B5 B10 B11 B12 -36.4(2)
B6 B10 B11 B12 -101.2(2)
B7 B10 B11 B9 -102.4(2)
B12 B10 B11 B9 35.7(2)
B5 B10 B11 B9 -0.7(3)
B6 B10 B11 B9 -65.5(3)
B3 B9 B11 B7 -0.5(4)
B12 B9 B11 B7 -102.1(3)
B8 B9 B11 B7 37.1(2)
B4 B9 B11 B7 -64.4(3)
B3 B9 B11 B8 -37.6(2)
B12 B9 B11 B8 -139.2(2)
B4 B9 B11 B8 -101.5(2)
B3 B9 B11 B12 101.6(3)
B8 B9 B11 B12 139.2(2)
B4 B9 B11 B12 37.7(2)
B3 B9 B11 B10 65.2(3)
B12 B9 B11 B10 -36.5(2)
B8 B9 B11 B10 102.7(2)
B4 B9 B11 B10 1.2(3)
B3 B9 B12 B4 38.8(2)
B8 B9 B12 B4 102.1(2)
B11 B9 B12 B4 137.7(2)
B3 B9 B12 B11 -98.9(2)
B8 B9 B12 B11 -35.5(2)
B4 B9 B12 B11 -137.7(2)
B3 B9 B12 B5 1.6(3)
B8 B9 B12 B5 65.0(3)
B11 B9 B12 B5 100.5(3)
B4 B9 B12 B5 -37.2(2)
B3 B9 B12 B10 -62.8(3)
B8 B9 B12 B10 0.6(3)
B11 B9 B12 B10 36.1(2)
B4 B9 B12 B10 -101.5(3)
C2 B4 B12 B9 -99.7(2)
B5 B4 B12 B9 -139.3(2)
B3 B4 B12 B9 -37.1(2)
C2 B4 B12 B11 -61.2(3)
B9 B4 B12 B11 38.5(2)
B5 B4 B12 B11 -100.8(3)
B3 B4 B12 B11 1.4(3)
C2 B4 B12 B5 39.6(2)
B9 B4 B12 B5 139.3(2)
B3 B4 B12 B5 102.2(2)
C2 B4 B12 B10 2.2(3)
B9 B4 B12 B10 101.9(3)
B5 B4 B12 B10 -37.3(2)
B3 B4 B12 B10 64.9(3)
B7 B11 B12 B9 101.1(3)
B8 B11 B12 B9 36.5(2)
B10 B11 B12 B9 139.8(2)
B7 B11 B12 B4 62.6(3)
B8 B11 B12 B4 -2.1(3)
B10 B11 B12 B4 101.2(3)
B9 B11 B12 B4 -38.6(2)
B7 B11 B12 B5 -1.8(3)
B8 B11 B12 B5 -66.4(3)
B10 B11 B12 B5 36.9(2)
B9 B11 B12 B5 -102.9(3)
B7 B11 B12 B10 -38.7(2)
B8 B11 B12 B10 -103.3(2)
B9 B11 B12 B10 -139.8(2)
C2 B5 B12 B9 -1.4(3)
B4 B5 B12 B9 37.4(2)
B10 B5 B12 B9 -101.3(3)
B6 B5 B12 B9 -62.0(3)
C2 B5 B12 B4 -38.7(2)
B10 B5 B12 B4 -138.7(3)
B6 B5 B12 B4 -99.4(2)
C2 B5 B12 B11 63.3(3)
B4 B5 B12 B11 102.1(3)
B10 B5 B12 B11 -36.6(2)
B6 B5 B12 B11 2.7(3)
C2 B5 B12 B10 100.0(2)
B4 B5 B12 B10 138.7(3)
B6 B5 B12 B10 39.3(2)
B11 B10 B12 B9 -36.6(2)
B7 B10 B12 B9 -0.8(3)
B5 B10 B12 B9 102.4(3)
B6 B10 B12 B9 61.6(3)
B11 B10 B12 B4 -101.6(3)
B7 B10 B12 B4 -65.7(3)
B5 B10 B12 B4 37.4(2)
B6 B10 B12 B4 -3.4(3)
B7 B10 B12 B11 35.8(2)
B5 B10 B12 B11 139.0(2)
B6 B10 B12 B11 98.2(3)
B11 B10 B12 B5 -139.0(2)
B7 B10 B12 B5 -103.1(2)
B6 B10 B12 B5 -40.8(2)
C27 B13 B14 C25 -98.7(2)
C26 B13 B14 C25 41.90(13)
B19 B13 B14 C25 136.9(2)
B18 B13 B14 C25 100.5(2)
C27 B13 B14 B20 162.7(2)
C25 B13 B14 B20 -98.6(2)
C26 B13 B14 B20 -56.7(2)
B19 B13 B14 B20 38.3(2)
B18 B13 B14 B20 2.0(3)
C27 B13 B14 B15 -133.4(2)
C25 B13 B14 B15 -34.71(17)
C26 B13 B14 B15 7.2(3)
B19 B13 B14 B15 102.2(3)
B18 B13 B14 B15 65.8(3)
C27 B13 B14 B19 124.4(2)
C25 B13 B14 B19 -136.9(2)
C26 B13 B14 B19 -95.0(2)
B18 B13 B14 B19 -36.3(2)
B20 B14 B15 C25 135.7(2)
B19 B14 B15 C25 99.0(2)
B13 B14 B15 C25 34.70(16)
C25 B14 B15 B20 -135.7(2)
B19 B14 B15 B20 -36.7(2)
B13 B14 B15 B20 -101.0(2)
C25 B14 B15 B16 -35.90(17)
B20 B14 B15 B16 99.8(3)
B19 B14 B15 B16 63.1(3)
B13 B14 B15 B16 -1.2(3)
C25 B14 B15 B21 -98.3(2)
B20 B14 B15 B21 37.4(2)
B19 B14 B15 B21 0.7(3)
B13 B14 B15 B21 -63.6(3)
C25 B15 B16 C26 -41.26(14)
B20 B15 B16 C26 56.8(3)
B14 B15 B16 C26 -5.4(3)
B21 B15 B16 C26 96.5(2)
B20 B15 B16 C25 98.0(2)
B14 B15 B16 C25 35.83(17)
B21 B15 B16 C25 137.8(2)
C25 B15 B16 B21 -137.8(2)
B20 B15 B16 B21 -39.8(2)
B14 B15 B16 B21 -102.0(2)
C25 B15 B16 B17 -101.7(2)
B20 B15 B16 B17 -3.7(3)
B14 B15 B16 B17 -65.9(3)
B21 B15 B16 B17 36.1(2)
C25 B16 B17 C26 39.06(14)
B21 B16 B17 C26 138.2(2)
B15 B16 B17 C26 100.6(2)
C26 B16 B17 B21 -138.2(2)
C25 B16 B17 B21 -99.1(2)
B15 B16 B17 B21 -37.5(2)
C26 B16 B17 B22 -96.0(2)
C25 B16 B17 B22 -57.0(3)
B21 B16 B17 B22 42.1(2)
B15 B16 B17 B22 4.6(3)
C26 B16 B17 B18 -33.18(16)
C25 B16 B17 B18 5.9(3)
B21 B16 B17 B18 105.0(3)
B15 B16 B17 B18 67.4(3)
B21 B17 B18 C26 98.0(2)
B22 B17 B18 C26 135.5(2)
B16 B17 B18 C26 33.60(16)
C26 B17 B18 B22 -135.5(2)
B21 B17 B18 B22 -37.5(2)
B16 B17 B18 B22 -101.9(2)
C26 B17 B18 B19 -97.4(2)
B21 B17 B18 B19 0.6(3)
B22 B17 B18 B19 38.1(2)
B16 B17 B18 B19 -63.8(3)
C26 B17 B18 B13 -35.57(16)
B21 B17 B18 B13 62.4(3)
B22 B17 B18 B13 100.0(2)
B16 B17 B18 B13 -2.0(3)
C27 B13 B18 C26 106.2(3)
C25 B13 B18 C26 -37.48(13)
B19 B13 B18 C26 -134.0(2)
B14 B13 B18 C26 -97.92(19)
C27 B13 B18 B22 -157.1(2)
C25 B13 B18 B22 59.2(2)
C26 B13 B18 B22 96.7(2)
B19 B13 B18 B22 -37.3(2)
B14 B13 B18 B22 -1.2(3)
C27 B13 B18 B17 141.1(3)
C25 B13 B18 B17 -2.6(2)
C26 B13 B18 B17 34.93(16)
B19 B13 B18 B17 -99.0(2)
B14 B13 B18 B17 -63.0(2)
C27 B13 B18 B19 -119.9(3)
C25 B13 B18 B19 96.5(2)
C26 B13 B18 B19 134.0(2)
B14 B13 B18 B19 36.0(2)
C25 B14 B19 B20 99.4(2)
B15 B14 B19 B20 36.8(2)
B13 B14 B19 B20 137.3(2)
C25 B14 B19 B22 63.5(3)
B20 B14 B19 B22 -35.9(2)
B15 B14 B19 B22 0.9(3)
B13 B14 B19 B22 101.4(2)
C25 B14 B19 B18 0.4(3)
B20 B14 B19 B18 -99.0(3)
B15 B14 B19 B18 -62.2(3)
B13 B14 B19 B18 38.3(2)
C25 B14 B19 B13 -37.89(18)
B20 B14 B19 B13 -137.3(2)
B15 B14 B19 B13 -100.5(2)
C26 B18 B19 B20 -61.0(3)
B22 B18 B19 B20 36.9(2)
B17 B18 B19 B20 -1.2(3)
B13 B18 B19 B20 -100.6(2)
C26 B18 B19 B22 -97.9(2)
B17 B18 B19 B22 -38.1(2)
B13 B18 B19 B22 -137.5(2)
C26 B18 B19 B14 1.6(3)
B22 B18 B19 B14 99.5(3)
B17 B18 B19 B14 61.4(3)
B13 B18 B19 B14 -38.0(2)
C26 B18 B19 B13 39.60(17)
B22 B18 B19 B13 137.5(2)
B17 B18 B19 B13 99.4(2)
C27 B13 B19 B20 -136.1(3)
C25 B13 B19 B20 -1.0(3)
C26 B13 B19 B20 63.3(2)
B14 B13 B19 B20 -37.6(2)
B18 B13 B19 B20 101.0(3)
C27 B13 B19 B22 160.6(3)
C25 B13 B19 B22 -64.3(2)
C26 B13 B19 B22 0.1(3)
B14 B13 B19 B22 -100.8(3)
B18 B13 B19 B22 37.8(2)
C27 B13 B19 B14 -98.6(3)
C25 B13 B19 B14 36.53(19)
C26 B13 B19 B14 100.9(2)
B18 B13 B19 B14 138.6(2)
C27 B13 B19 B18 122.9(3)
C25 B13 B19 B18 -102.0(2)
C26 B13 B19 B18 -37.72(17)
B14 B13 B19 B18 -138.6(2)
C25 B14 B20 B15 38.67(19)
B19 B14 B20 B15 139.4(2)
B13 B14 B20 B15 100.9(2)
C25 B14 B20 B19 -100.7(2)
B15 B14 B20 B19 -139.4(2)
B13 B14 B20 B19 -38.5(2)
C25 B14 B20 B22 -64.2(3)
B15 B14 B20 B22 -102.9(3)
B19 B14 B20 B22 36.5(2)
B13 B14 B20 B22 -2.0(3)
C25 B14 B20 B21 1.3(3)
B15 B14 B20 B21 -37.3(2)
B19 B14 B20 B21 102.0(3)
B13 B14 B20 B21 63.5(3)
C25 B15 B20 B14 -38.36(19)
B16 B15 B20 B14 -100.2(2)
B21 B15 B20 B14 -139.0(2)
C25 B15 B20 B19 -1.3(3)
B14 B15 B20 B19 37.1(2)
B16 B15 B20 B19 -63.1(3)
B21 B15 B20 B19 -101.9(3)
C25 B15 B20 B22 63.4(3)
B14 B15 B20 B22 101.7(3)
B16 B15 B20 B22 1.5(3)
B21 B15 B20 B22 -37.3(2)
C25 B15 B20 B21 100.6(2)
B14 B15 B20 B21 139.0(2)
B16 B15 B20 B21 38.8(2)
B22 B19 B20 B14 139.9(2)
B18 B19 B20 B14 103.2(2)
B13 B19 B20 B14 38.4(2)
B22 B19 B20 B15 102.9(3)
B14 B19 B20 B15 -37.0(2)
B18 B19 B20 B15 66.3(3)
B13 B19 B20 B15 1.4(3)
B14 B19 B20 B22 -139.9(2)
B18 B19 B20 B22 -36.6(2)
B13 B19 B20 B22 -101.5(2)
B22 B19 B20 B21 38.0(2)
B14 B19 B20 B21 -101.8(3)
B18 B19 B20 B21 1.4(3)
B13 B19 B20 B21 -63.4(3)
C26 B17 B21 B16 -36.86(18)
B22 B17 B21 B16 -134.6(2)
B18 B17 B21 B16 -98.6(2)
C26 B17 B21 B15 0.8(3)
B22 B17 B21 B15 -97.0(3)
B16 B17 B21 B15 37.6(2)
B18 B17 B21 B15 -60.9(3)
C26 B17 B21 B20 61.9(3)
B22 B17 B21 B20 -35.8(2)
B16 B17 B21 B20 98.8(2)
B18 B17 B21 B20 0.2(3)
C26 B17 B21 B22 97.8(2)
B16 B17 B21 B22 134.6(2)
B18 B17 B21 B22 36.0(2)
C26 B16 B21 B17 35.41(19)
C25 B16 B21 B17 101.4(2)
B15 B16 B21 B17 138.2(2)
C26 B16 B21 B15 -102.8(2)
C25 B16 B21 B15 -36.79(19)
B17 B16 B21 B15 -138.2(2)
C26 B16 B21 B20 -65.0(2)
C25 B16 B21 B20 1.1(3)
B15 B16 B21 B20 37.9(2)
B17 B16 B21 B20 -100.4(2)
C26 B16 B21 B22 -4.5(3)
C25 B16 B21 B22 61.5(3)
B15 B16 B21 B22 98.3(3)
B17 B16 B21 B22 -40.0(2)
C25 B15 B21 B17 -1.5(3)
B20 B15 B21 B17 97.2(3)
B14 B15 B21 B17 60.7(3)
B16 B15 B21 B17 -38.5(2)
C25 B15 B21 B16 36.99(18)
B20 B15 B21 B16 135.7(2)
B14 B15 B21 B16 99.2(2)
C25 B15 B21 B20 -98.7(2)
B14 B15 B21 B20 -36.5(2)
B16 B15 B21 B20 -135.7(2)
C25 B15 B21 B22 -64.1(2)
B20 B15 B21 B22 34.6(2)
B14 B15 B21 B22 -1.9(3)
B16 B15 B21 B22 -101.1(2)
B14 B20 B21 B17 -65.9(3)
B15 B20 B21 B17 -103.1(2)
B19 B20 B21 B17 -1.0(3)
B22 B20 B21 B17 36.6(2)
B14 B20 B21 B16 -1.5(3)
B15 B20 B21 B16 -38.7(2)
B19 B20 B21 B16 63.4(3)
B22 B20 B21 B16 101.0(2)
B14 B20 B21 B15 37.2(2)
B19 B20 B21 B15 102.1(2)
B22 B20 B21 B15 139.7(2)
B14 B20 B21 B22 -102.5(2)
B15 B20 B21 B22 -139.7(2)
B19 B20 B21 B22 -37.6(2)
B14 B20 B22 B17 66.1(3)
B15 B20 B22 B17 1.3(3)
B19 B20 B22 B17 102.8(2)
B21 B20 B22 B17 -35.7(2)
B14 B20 B22 B19 -36.7(2)
B15 B20 B22 B19 -101.5(3)
B21 B20 B22 B19 -138.5(2)
B14 B20 B22 B18 1.2(3)
B15 B20 B22 B18 -63.6(3)
B19 B20 B22 B18 37.9(2)
B21 B20 B22 B18 -100.6(2)
B14 B20 B22 B21 101.8(2)
B15 B20 B22 B21 37.0(2)
B19 B20 B22 B21 138.5(2)
C26 B17 B22 B20 -65.4(3)
B21 B17 B22 B20 37.2(2)
B16 B17 B22 B20 -3.6(3)
B18 B17 B22 B20 -103.2(3)
C26 B17 B22 B19 -2.2(3)
B21 B17 B22 B19 100.4(3)
B16 B17 B22 B19 59.5(3)
B18 B17 B22 B19 -40.0(2)
C26 B17 B22 B18 37.84(18)
B21 B17 B22 B18 140.4(2)
B16 B17 B22 B18 99.6(2)
C26 B17 B22 B21 -102.6(2)
B16 B17 B22 B21 -40.9(2)
B18 B17 B22 B21 -140.4(2)
B14 B19 B22 B20 35.5(2)
B18 B19 B22 B20 138.6(2)
B13 B19 B22 B20 99.9(2)
B20 B19 B22 B17 -98.6(3)
B14 B19 B22 B17 -63.1(3)
B18 B19 B22 B17 40.1(2)
B13 B19 B22 B17 1.3(3)
B20 B19 B22 B18 -138.6(2)
B14 B19 B22 B18 -103.1(2)
B13 B19 B22 B18 -38.7(2)
B20 B19 B22 B21 -37.6(2)
B14 B19 B22 B21 -2.1(3)
B18 B19 B22 B21 101.0(2)
B13 B19 B22 B21 62.3(3)
C26 B18 B22 B20 61.4(3)
B17 B18 B22 B20 99.0(3)
B19 B18 B22 B20 -37.2(2)
B13 B18 B22 B20 0.1(3)
C26 B18 B22 B17 -37.53(18)
B19 B18 B22 B17 -136.2(2)
B13 B18 B22 B17 -98.9(2)
C26 B18 B22 B19 98.7(2)
B17 B18 B22 B19 136.2(2)
B13 B18 B22 B19 37.3(2)
C26 B18 B22 B21 -3.2(3)
B17 B18 B22 B21 34.4(2)
B19 B18 B22 B21 -101.8(3)
B13 B18 B22 B21 -64.5(3)
B17 B21 B22 B20 -138.4(2)
B16 B21 B22 B20 -97.4(3)
B15 B21 B22 B20 -34.7(2)
B16 B21 B22 B17 41.0(2)
B15 B21 B22 B17 103.7(2)
B20 B21 B22 B17 138.4(2)
B17 B21 B22 B19 -101.2(3)
B16 B21 B22 B19 -60.2(3)
B15 B21 B22 B19 2.5(3)
B20 B21 B22 B19 37.2(2)
B17 B21 B22 B18 -36.1(2)
B16 B21 B22 B18 4.9(3)
B15 B21 B22 B18 67.6(3)
B20 B21 B22 B18 102.3(3)
B11 B7 C1 B8 -37.9(2)
B6 B7 C1 B8 -140.3(2)
B10 B7 C1 B8 -101.6(2)
B11 B7 C1 B6 102.4(3)
B8 B7 C1 B6 140.3(2)
B10 B7 C1 B6 38.6(2)
B11 B7 C1 S1 -150.2(2)
B8 B7 C1 S1 -112.3(3)
B6 B7 C1 S1 107.4(3)
B10 B7 C1 S1 146.0(2)
B11 B7 C1 B3 -1.1(3)
B8 B7 C1 B3 36.7(2)
B6 B7 C1 B3 -103.5(2)
B10 B7 C1 B3 -64.9(3)
B11 B7 C1 C2 62.1(3)
B8 B7 C1 C2 100.0(2)
B6 B7 C1 C2 -40.32(19)
B10 B7 C1 C2 -1.7(3)
B11 B8 C1 B7 37.8(2)
B3 B8 C1 B7 140.3(3)
B9 B8 C1 B7 102.7(3)
B11 B8 C1 B6 -0.1(3)
B7 B8 C1 B6 -37.9(2)
B3 B8 C1 B6 102.4(2)
B9 B8 C1 B6 64.8(3)
B11 B8 C1 S1 155.4(2)
B7 B8 C1 S1 117.6(2)
B3 B8 C1 S1 -102.1(2)
B9 B8 C1 S1 -139.7(2)
B11 B8 C1 B3 -102.5(3)
B7 B8 C1 B3 -140.3(3)
B9 B8 C1 B3 -37.5(2)
B11 B8 C1 C2 -63.7(3)
B7 B8 C1 C2 -101.5(2)
B3 B8 C1 C2 38.8(2)
B9 B8 C1 C2 1.2(3)
C2 B6 C1 B7 -134.5(2)
B10 B6 C1 B7 -38.0(2)
B5 B6 C1 B7 -99.6(2)
C2 B6 C1 B8 -97.3(2)
B7 B6 C1 B8 37.2(2)
B10 B6 C1 B8 -0.8(3)
B5 B6 C1 B8 -62.4(3)
C2 B6 C1 S1 105.97(19)
B7 B6 C1 S1 -119.5(2)
B10 B6 C1 S1 -157.51(19)
B5 B6 C1 S1 140.88(18)
C2 B6 C1 B3 -31.14(19)
B7 B6 C1 B3 103.4(2)
B10 B6 C1 B3 65.4(3)
B5 B6 C1 B3 3.8(3)
B7 B6 C1 C2 134.5(2)
B10 B6 C1 C2 96.5(2)
B5 B6 C1 C2 34.91(18)
C3 B3 C1 B7 -147.4(2)
B9 B3 C1 B7 0.9(3)
C2 B3 C1 B7 99.0(2)
B8 B3 C1 B7 -36.8(2)
B4 B3 C1 B7 64.8(3)
C3 B3 C1 B8 -110.6(3)
B9 B3 C1 B8 37.7(2)
C2 B3 C1 B8 135.8(2)
B4 B3 C1 B8 101.6(2)
C3 B3 C1 B6 144.8(2)
B9 B3 C1 B6 -66.9(3)
C2 B3 C1 B6 31.28(19)
B8 B3 C1 B6 -104.6(2)
B4 B3 C1 B6 -2.9(3)
C3 B3 C1 S1 5.8(3)
B9 B3 C1 S1 154.0(2)
C2 B3 C1 S1 -107.79(19)
B8 B3 C1 S1 116.4(2)
B4 B3 C1 S1 -142.01(19)
C3 B3 C1 C2 113.6(2)
B9 B3 C1 C2 -98.2(2)
B8 B3 C1 C2 -135.8(2)
B4 B3 C1 C2 -34.23(18)
B12 B4 C2 B5 -40.4(2)
B9 B4 C2 B5 -102.0(3)
B3 B4 C2 B5 -140.0(2)
B12 B4 C2 S2 -154.5(2)
B9 B4 C2 S2 143.9(2)
B5 B4 C2 S2 -114.2(2)
B3 B4 C2 S2 105.9(2)
B12 B4 C2 B3 99.6(3)
B9 B4 C2 B3 38.0(2)
B5 B4 C2 B3 140.0(2)
B12 B4 C2 B6 -0.3(3)
B9 B4 C2 B6 -61.8(3)
B5 B4 C2 B6 40.1(2)
B3 B4 C2 B6 -99.9(2)
B12 B4 C2 C1 63.7(3)
B9 B4 C2 C1 2.1(3)
B5 B4 C2 C1 104.1(2)
B3 B4 C2 C1 -35.9(2)
B12 B5 C2 B4 39.5(2)
B10 B5 C2 B4 101.8(2)
B6 B5 C2 B4 140.3(2)
B12 B5 C2 S2 149.5(2)
B4 B5 C2 S2 110.0(2)
B10 B5 C2 S2 -148.21(19)
B6 B5 C2 S2 -109.8(2)
B12 B5 C2 B3 0.7(3)
B4 B5 C2 B3 -38.8(2)
B10 B5 C2 B3 63.0(3)
B6 B5 C2 B3 101.4(2)
B12 B5 C2 B6 -100.8(2)
B4 B5 C2 B6 -140.3(2)
B10 B5 C2 B6 -38.5(2)
B12 B5 C2 C1 -63.9(3)
B4 B5 C2 C1 -103.4(2)
B10 B5 C2 C1 -1.6(3)
B6 B5 C2 C1 36.8(2)
C3 B3 C2 B4 123.0(3)
C1 B3 C2 B4 -140.3(2)
B9 B3 C2 B4 -38.9(2)
B8 B3 C2 B4 -101.9(2)
C3 B3 C2 B5 162.2(2)
C1 B3 C2 B5 -101.1(2)
B9 B3 C2 B5 0.3(3)
B8 B3 C2 B5 -62.7(3)
B4 B3 C2 B5 39.2(2)
C3 B3 C2 S2 11.3(3)
C1 B3 C2 S2 107.9(2)
B9 B3 C2 S2 -150.70(19)
B8 B3 C2 S2 146.36(19)
B4 B3 C2 S2 -111.8(2)
C3 B3 C2 B6 -127.2(3)
C1 B3 C2 B6 -30.5(2)
B9 B3 C2 B6 70.9(2)
B8 B3 C2 B6 7.9(3)
B4 B3 C2 B6 109.8(2)
C3 B3 C2 C1 -96.7(3)
B9 B3 C2 C1 101.4(2)
B8 B3 C2 C1 38.45(19)
B4 B3 C2 C1 140.3(2)
C1 B6 C2 B4 99.4(2)
B7 B6 C2 B4 60.2(3)
B10 B6 C2 B4 -1.8(3)
B5 B6 C2 B4 -39.6(2)
C1 B6 C2 B5 139.0(2)
B7 B6 C2 B5 99.8(2)
B10 B6 C2 B5 37.8(2)
C1 B6 C2 S2 -106.2(2)
B7 B6 C2 S2 -145.38(19)
B10 B6 C2 S2 152.7(2)
B5 B6 C2 S2 114.9(2)
C1 B6 C2 B3 30.8(2)
B7 B6 C2 B3 -8.4(3)
B10 B6 C2 B3 -70.4(3)
B5 B6 C2 B3 -108.2(2)
B7 B6 C2 C1 -39.21(19)
B10 B6 C2 C1 -101.2(2)
B5 B6 C2 C1 -139.0(2)
B7 C1 C2 B4 -66.7(3)
B8 C1 C2 B4 -2.2(3)
B6 C1 C2 B4 -108.4(2)
S1 C1 C2 B4 141.9(2)
B3 C1 C2 B4 37.4(2)
B7 C1 C2 B5 2.2(3)
B8 C1 C2 B5 66.6(3)
B6 C1 C2 B5 -39.6(2)
S1 C1 C2 B5 -149.34(19)
B3 C1 C2 B5 106.2(2)
B7 C1 C2 S2 150.59(18)
B8 C1 C2 S2 -144.91(19)
B6 C1 C2 S2 108.8(2)
S1 C1 C2 S2 -0.9(3)
B3 C1 C2 S2 -105.3(2)
B7 C1 C2 B3 -104.1(2)
B8 C1 C2 B3 -39.6(2)
B6 C1 C2 B3 -145.8(2)
S1 C1 C2 B3 104.4(2)
B7 C1 C2 B6 41.8(2)
B8 C1 C2 B6 106.3(2)
S1 C1 C2 B6 -109.7(2)
B3 C1 C2 B6 145.8(2)
C1 B3 C3 C4 -107.4(3)
B9 B3 C3 C4 115.7(4)
C2 B3 C3 C4 -40.3(4)
B8 B3 C3 C4 -171.1(3)
B4 B3 C3 C4 29.8(5)
C1 B3 C3 C7 67.4(3)
B9 B3 C3 C7 -69.4(4)
C2 B3 C3 C7 134.6(3)
B8 B3 C3 C7 3.8(4)
B4 B3 C3 C7 -155.3(3)
C1 B3 C3 Co2 -15.3(3)
B9 B3 C3 Co2 -152.1(3)
C2 B3 C3 Co2 51.9(3)
B8 B3 C3 Co2 -78.9(3)
B4 B3 C3 Co2 122.0(3)
C7 C3 C4 C5 -1.1(3)
B3 C3 C4 C5 174.2(3)
Co2 C3 C4 C5 58.6(2)
C7 C3 C4 Co2 -59.7(2)
B3 C3 C4 Co2 115.6(3)
C3 C4 C5 C6 2.0(3)
Co2 C4 C5 C6 60.4(2)
C3 C4 C5 Co2 -58.4(2)
C4 C5 C6 C7 -2.3(4)
Co2 C5 C6 C7 58.4(2)
C4 C5 C6 Co2 -60.7(2)
C5 C6 C7 C3 1.5(3)
Co2 C6 C7 C3 59.9(2)
C5 C6 C7 Co2 -58.4(2)
C4 C3 C7 C6 -0.3(3)
B3 C3 C7 C6 -176.2(3)
Co2 C3 C7 C6 -61.5(2)
C4 C3 C7 Co2 61.2(2)
B3 C3 C7 Co2 -114.6(2)
Co2 C8 C9 C10 63.4(3)
C8 C9 C10 C18 -166.3(3)
Co2 C9 C10 C18 -104.8(3)
C8 C9 C10 C11 41.5(4)
Co2 C9 C10 C11 103.1(3)
C8 C9 C10 Co2 -61.6(2)
C9 C10 C11 C12 87.5(3)
C18 C10 C11 C12 -65.8(3)
Co2 C10 C11 C12 161.4(2)
C10 C11 C12 C17 111.4(3)
C10 C11 C12 C13 -72.6(4)
C17 C12 C13 C14 -1.0(5)
C11 C12 C13 C14 -177.1(3)
C12 C13 C14 C15 1.9(5)
C13 C14 C15 C16 -1.4(5)
C14 C15 C16 C17 0.0(5)
C13 C12 C17 C16 -0.4(5)
C11 C12 C17 C16 175.5(3)
C15 C16 C17 C12 0.9(5)
C9 C10 C18 O1 -177.8(3)
C11 C10 C18 O1 -23.2(4)
Co2 C10 C18 O1 109.6(3)
C9 C10 C18 O2 2.8(4)
C11 C10 C18 O2 157.4(2)
Co2 C10 C18 O2 -69.8(3)
S2 C21 C22 C23 -179.7(2)
C21 C22 C23 O3 -3.3(5)
C21 C22 C23 O4 174.9(3)
B20 B14 C25 B15 -39.2(2)
B19 B14 C25 B15 -102.4(2)
B13 B14 C25 B15 -140.9(2)
B20 B14 C25 S3 -155.74(14)
B15 B14 C25 S3 -116.52(19)
B19 B14 C25 S3 141.09(15)
B13 B14 C25 S3 102.54(18)
B20 B14 C25 B16 -0.6(2)
B15 B14 C25 B16 38.6(2)
B19 B14 C25 B16 -63.8(2)
B13 B14 C25 B16 -102.36(17)
B20 B14 C25 B13 101.7(2)
B15 B14 C25 B13 140.9(2)
B19 B14 C25 B13 38.54(19)
B20 B14 C25 C26 61.1(2)
B15 B14 C25 C26 100.30(17)
B19 B14 C25 C26 -2.1(2)
B13 B14 C25 C26 -40.64(14)
B20 B15 C25 B14 38.4(2)
B16 B15 C25 B14 139.3(2)
B21 B15 C25 B14 102.3(2)
B20 B15 C25 S3 151.92(16)
B14 B15 C25 S3 113.5(2)
B16 B15 C25 S3 -107.23(19)
B21 B15 C25 S3 -144.18(15)
B20 B15 C25 B16 -100.8(2)
B14 B15 C25 B16 -139.3(2)
B21 B15 C25 B16 -37.0(2)
B20 B15 C25 B13 0.6(3)
B14 B15 C25 B13 -37.8(2)
B16 B15 C25 B13 101.44(17)
B21 B15 C25 B13 64.5(2)
B20 B15 C25 C26 -62.4(2)
B14 B15 C25 C26 -100.79(15)
B16 B15 C25 C26 38.49(14)
B21 B15 C25 C26 1.5(2)
C26 B16 C25 B14 97.10(16)
B21 B16 C25 B14 -0.3(2)
B15 B16 C25 B14 -38.28(19)
B17 B16 C25 B14 60.7(2)
C26 B16 C25 B15 135.38(16)
B21 B16 C25 B15 38.0(2)
B17 B16 C25 B15 98.9(2)
C26 B16 C25 S3 -106.36(18)
B21 B16 C25 S3 156.25(15)
B15 B16 C25 S3 118.26(17)
B17 B16 C25 S3 -142.81(14)
C26 B16 C25 B13 28.74(14)
B21 B16 C25 B13 -68.7(2)
B15 B16 C25 B13 -106.64(17)
B17 B16 C25 B13 -7.7(2)
B21 B16 C25 C26 -97.4(2)
B15 B16 C25 C26 -135.38(16)
B17 B16 C25 C26 -36.44(14)
C27 B13 C25 B14 108.6(2)
C26 B13 C25 B14 -133.47(16)
B19 B13 C25 B14 -37.0(2)
B18 B13 C25 B14 -98.7(2)
C27 B13 C25 B15 145.88(18)
C26 B13 C25 B15 -96.22(17)
B19 B13 C25 B15 0.3(2)
B14 B13 C25 B15 37.2(2)
B18 B13 C25 B15 -61.5(2)
C27 B13 C25 S3 -9.0(2)
C26 B13 C25 S3 108.93(17)
B19 B13 C25 S3 -154.59(15)
B14 B13 C25 S3 -117.61(17)
B18 B13 C25 S3 143.69(14)
C27 B13 C25 B16 -146.29(17)
C26 B13 C25 B16 -28.40(14)
B19 B13 C25 B16 68.1(2)
B14 B13 C25 B16 105.07(18)
B18 B13 C25 B16 6.4(2)
C27 B13 C25 C26 -117.90(19)
B19 B13 C25 C26 96.49(19)
B14 B13 C25 C26 133.47(16)
B18 B13 C25 C26 34.76(14)
B21 B17 C26 B18 -104.5(2)
B22 B17 C26 B18 -38.5(2)
B16 B17 C26 B18 -142.0(2)
B21 B17 C26 B16 37.5(2)
B22 B17 C26 B16 103.4(2)
B18 B17 C26 B16 142.0(2)
B21 B17 C26 S4 145.14(16)
B22 B17 C26 S4 -148.95(15)
B16 B17 C26 S4 107.62(18)
B18 B17 C26 S4 -110.40(19)
B21 B17 C26 B13 -63.5(2)
B22 B17 C26 B13 2.4(2)
B16 B17 C26 B13 -101.02(17)
B18 B17 C26 B13 40.96(19)
B21 B17 C26 C25 0.2(2)
B22 B17 C26 C25 66.12(19)
B16 B17 C26 C25 -37.31(15)
B18 B17 C26 C25 104.66(16)
B22 B18 C26 B17 38.3(2)
B19 B18 C26 B17 99.6(2)
B13 B18 C26 B17 139.3(2)
B22 B18 C26 B16 0.2(3)
B17 B18 C26 B16 -38.0(2)
B19 B18 C26 B16 61.5(2)
B13 B18 C26 B16 101.25(17)
B22 B18 C26 S4 156.35(15)
B17 B18 C26 S4 118.09(19)
B19 B18 C26 S4 -142.36(15)
B13 B18 C26 S4 -102.65(17)
B22 B18 C26 B13 -101.0(2)
B17 B18 C26 B13 -139.3(2)
B19 B18 C26 B13 -39.71(19)
B22 B18 C26 C25 -64.2(2)
B17 B18 C26 C25 -102.49(17)
B19 B18 C26 C25 -2.9(2)
B13 B18 C26 C25 36.77(14)
C25 B16 C26 B17 -138.07(17)
B21 B16 C26 B17 -35.5(2)
B15 B16 C26 B17 -99.2(2)
C25 B16 C26 B18 -99.72(18)
B21 B16 C26 B18 2.8(3)
B15 B16 C26 B18 -60.8(2)
B17 B16 C26 B18 38.4(2)
C25 B16 C26 S4 103.73(18)
B21 B16 C26 S4 -153.74(15)
B15 B16 C26 S4 142.64(15)
B17 B16 C26 S4 -118.19(18)
C25 B16 C26 B13 -28.60(14)
B21 B16 C26 B13 73.9(2)
B15 B16 C26 B13 10.3(2)
B17 B16 C26 B13 109.48(17)
B21 B16 C26 C25 102.5(2)
B15 B16 C26 C25 38.91(15)
B17 B16 C26 C25 138.07(17)
C27 B13 C26 B17 -164.22(19)
C25 B13 C26 B17 98.27(18)
B19 B13 C26 B17 -1.6(2)
B14 B13 C26 B17 58.8(2)
B18 B13 C26 B17 -40.83(19)
C27 B13 C26 B18 -123.4(3)
C25 B13 C26 B18 139.10(16)
B19 B13 C26 B18 39.25(18)
B14 B13 C26 B18 99.6(2)
C27 B13 C26 B16 126.2(2)
C25 B13 C26 B16 28.64(14)
B19 B13 C26 B16 -71.2(2)
B14 B13 C26 B16 -10.8(2)
B18 B13 C26 B16 -110.45(17)
C27 B13 C26 S4 -9.2(2)
C25 B13 C26 S4 -106.67(17)
B19 B13 C26 S4 153.48(13)
B14 B13 C26 S4 -146.14(13)
B18 B13 C26 S4 114.23(15)
C27 B13 C26 C25 97.5(2)
B19 B13 C26 C25 -99.85(17)
B14 B13 C26 C25 -39.47(13)
B18 B13 C26 C25 -139.10(16)
B14 C25 C26 B17 -66.06(19)
B15 C25 C26 B17 -1.1(2)
S3 C25 C26 B17 147.98(14)
B16 C25 C26 B17 39.47(16)
B13 C25 C26 B17 -108.78(16)
B14 C25 C26 B18 3.3(2)
B15 C25 C26 B18 68.22(19)
S3 C25 C26 B18 -142.66(15)
B16 C25 C26 B18 108.82(17)
B13 C25 C26 B18 -39.42(17)
B14 C25 C26 B16 -105.53(17)
B15 C25 C26 B16 -40.61(16)
S3 C25 C26 B16 108.52(17)
B13 C25 C26 B16 -148.25(16)
B14 C25 C26 S4 144.96(14)
B15 C25 C26 S4 -150.11(14)
S3 C25 C26 S4 -1.0(3)
B16 C25 C26 S4 -109.51(17)
B13 C25 C26 S4 102.25(16)
B14 C25 C26 B13 42.71(16)
B15 C25 C26 B13 107.64(17)
S3 C25 C26 B13 -103.24(17)
B16 C25 C26 B13 148.25(16)
C25 B13 C27 C31 105.9(3)
C26 B13 C27 C31 36.0(3)
B19 B13 C27 C31 -121.1(2)
B14 B13 C27 C31 168.9(2)
B18 B13 C27 C31 -37.0(3)
C25 B13 C27 C28 -68.3(3)
C26 B13 C27 C28 -138.2(2)
B19 B13 C27 C28 64.8(3)
B14 B13 C27 C28 -5.3(3)
B18 B13 C27 C28 148.9(2)
C25 B13 C27 Co1 16.2(2)
C26 B13 C27 Co1 -53.7(2)
B19 B13 C27 Co1 149.2(2)
B14 B13 C27 Co1 79.2(2)
B18 B13 C27 Co1 -126.7(2)
C31 C27 C28 C29 -1.3(3)
B13 C27 C28 C29 174.0(2)
Co1 C27 C28 C29 61.1(2)
C31 C27 C28 Co1 -62.37(18)
B13 C27 C28 Co1 113.0(2)
C27 C28 C29 C30 -0.9(3)
Co1 C28 C29 C30 58.6(2)
C27 C28 C29 Co1 -59.46(19)
C28 C29 C30 C31 2.8(3)
Co1 C29 C30 C31 61.0(2)
C28 C29 C30 Co1 -58.3(2)
C29 C30 C31 C27 -3.5(3)
Co1 C30 C31 C27 57.86(18)
C29 C30 C31 Co1 -61.4(2)
C28 C27 C31 C30 2.9(3)
B13 C27 C31 C30 -171.9(2)
Co1 C27 C31 C30 -58.68(18)
C28 C27 C31 Co1 61.61(18)
B13 C27 C31 Co1 -113.3(2)
Co1 C32 C33 C34 -63.7(2)
C32 C33 C34 C42 167.0(2)
Co1 C33 C34 C42 105.0(2)
C32 C33 C34 C35 -39.3(4)
Co1 C33 C34 C35 -101.3(3)
C32 C33 C34 Co1 62.0(2)
C33 C34 C35 C36 -91.5(3)
C42 C34 C35 C36 62.0(3)
Co1 C34 C35 C36 -166.32(19)
C34 C35 C36 C41 64.9(4)
C34 C35 C36 C37 -120.9(3)
C41 C36 C37 C38 -1.8(5)
C35 C36 C37 C38 -176.1(3)
C36 C37 C38 C39 3.2(5)
C37 C38 C39 C40 -2.4(5)
C38 C39 C40 C41 0.2(5)
C39 C40 C41 C36 1.1(5)
C37 C36 C41 C40 -0.4(5)
C35 C36 C41 C40 173.8(3)
C33 C34 C42 O5 2.8(4)
C35 C34 C42 O5 -153.8(3)
Co1 C34 C42 O5 74.5(3)
C33 C34 C42 O6 -174.0(2)
C35 C34 C42 O6 29.4(3)
Co1 C34 C42 O6 -102.4(2)
S4 C45 C46 C47 -174.6(2)
C45 C46 C47 O7 -6.2(5)
C45 C46 C47 O8 171.0(3)
C34 C33 Co1 C27 -92.9(4)
C32 C33 Co1 C27 140.4(3)
C34 C33 Co1 C28 -160.88(18)
C32 C33 Co1 C28 72.4(2)
C34 C33 Co1 C30 -103.35(19)
C32 C33 Co1 C30 129.94(19)
C34 C33 Co1 C31 -73.9(2)
C32 C33 Co1 C31 159.35(18)
C34 C33 Co1 C29 -141.93(18)
C32 C33 Co1 C29 91.36(19)
C34 C33 Co1 C32 126.7(3)
C32 C33 Co1 C34 -126.7(3)
C34 C33 Co1 S3 71.84(18)
C32 C33 Co1 S3 -54.87(19)
C31 C27 Co1 C33 25.7(4)
C28 C27 Co1 C33 -90.7(3)
B13 C27 Co1 C33 151.8(3)
C31 C27 Co1 C28 116.4(2)
B13 C27 Co1 C28 -117.5(2)
C31 C27 Co1 C30 37.02(17)
C28 C27 Co1 C30 -79.43(18)
B13 C27 Co1 C30 163.1(2)
C28 C27 Co1 C31 -116.4(2)
B13 C27 Co1 C31 126.0(3)
C31 C27 Co1 C29 79.53(18)
C28 C27 Co1 C29 -36.92(17)
B13 C27 Co1 C29 -154.4(2)
C31 C27 Co1 C32 141.4(3)
C28 C27 Co1 C32 25.0(3)
B13 C27 Co1 C32 -92.6(3)
C31 C27 Co1 C34 -42.1(2)
C28 C27 Co1 C34 -158.57(18)
B13 C27 Co1 C34 83.9(2)
C31 C27 Co1 S3 -140.19(16)
C28 C27 Co1 S3 103.36(16)
B13 C27 Co1 S3 -14.14(16)
C29 C28 Co1 C33 30.4(3)
C27 C28 Co1 C33 149.36(18)
C29 C28 Co1 C27 -119.0(2)
C29 C28 Co1 C30 -36.49(18)
C27 C28 Co1 C30 82.49(17)
C29 C28 Co1 C31 -79.94(19)
C27 C28 Co1 C31 39.05(16)
C27 C28 Co1 C29 119.0(2)
C29 C28 Co1 C32 73.3(2)
C27 C28 Co1 C32 -167.68(16)
C29 C28 Co1 C34 -25.7(5)
C27 C28 Co1 C34 93.3(5)
C29 C28 Co1 S3 162.51(17)
C27 C28 Co1 S3 -78.50(15)
C29 C30 Co1 C33 -102.94(18)
C31 C30 Co1 C33 138.37(17)
C29 C30 Co1 C27 81.09(18)
C31 C30 Co1 C27 -37.60(16)
C29 C30 Co1 C28 36.66(17)
C31 C30 Co1 C28 -82.03(17)
C29 C30 Co1 C31 118.7(2)
C31 C30 Co1 C29 -118.7(2)
C29 C30 Co1 C32 -68.8(2)
C31 C30 Co1 C32 172.55(16)
C29 C30 Co1 C34 -140.68(18)
C31 C30 Co1 C34 100.63(17)
C29 C30 Co1 S3 87.8(3)
C31 C30 Co1 S3 -30.9(3)
C30 C31 Co1 C33 -50.1(2)
C27 C31 Co1 C33 -169.62(16)
C30 C31 Co1 C27 119.5(2)
C30 C31 Co1 C28 80.16(18)
C27 C31 Co1 C28 -39.37(16)
C27 C31 Co1 C30 -119.5(2)
C30 C31 Co1 C29 37.21(17)
C27 C31 Co1 C29 -82.32(18)
C30 C31 Co1 C32 -16.2(3)
C27 C31 Co1 C32 -135.8(3)
C30 C31 Co1 C34 -88.03(17)
C27 C31 Co1 C34 152.45(16)
C30 C31 Co1 S3 166.03(13)
C27 C31 Co1 S3 46.51(18)
C30 C29 Co1 C33 80.95(18)
C28 C29 Co1 C33 -158.83(18)
C30 C29 Co1 C27 -81.97(18)
C28 C29 Co1 C27 38.25(17)
C30 C29 Co1 C28 -120.2(3)
C28 C29 Co1 C30 120.2(3)
C30 C29 Co1 C31 -37.82(16)
C28 C29 Co1 C31 82.40(19)
C30 C29 Co1 C32 122.48(18)
C28 C29 Co1 C32 -117.30(18)
C30 C29 Co1 C34 52.1(2)
C28 C29 Co1 C34 172.29(17)
C30 C29 Co1 S3 -144.74(14)
C28 C29 Co1 S3 -24.5(2)
C33 C32 Co1 C27 -150.5(2)
C33 C32 Co1 C28 -133.02(18)
C33 C32 Co1 C30 -58.8(2)
C33 C32 Co1 C31 -47.3(3)
C33 C32 Co1 C29 -95.21(19)
C33 C32 Co1 C34 32.04(17)
C33 C32 Co1 S3 130.74(17)
C42 C34 Co1 C33 -107.2(3)
C35 C34 Co1 C33 120.0(3)
C33 C34 Co1 C27 147.58(19)
C42 C34 Co1 C27 40.3(3)
C35 C34 Co1 C27 -92.4(2)
C33 C34 Co1 C28 70.5(5)
C42 C34 Co1 C28 -36.7(6)
C35 C34 Co1 C28 -169.5(4)
C33 C34 Co1 C30 80.49(19)
C42 C34 Co1 C30 -26.7(2)
C35 C34 Co1 C30 -159.5(2)
C33 C34 Co1 C31 120.93(19)
C42 C34 Co1 C31 13.7(2)
C35 C34 Co1 C31 -119.0(2)
C33 C34 Co1 C29 50.2(2)
C42 C34 Co1 C29 -57.1(3)
C35 C34 Co1 C29 170.21(19)
C33 C34 Co1 C32 -34.17(19)
C42 C34 Co1 C32 -141.4(2)
C35 C34 Co1 C32 85.9(2)
C33 C34 Co1 S3 -117.75(17)
C42 C34 Co1 S3 135.0(2)
C35 C34 Co1 S3 2.3(2)
C10 C9 Co2 C3 86.9(3)
C8 C9 Co2 C3 -146.7(3)
C10 C9 Co2 C7 164.44(18)
C8 C9 Co2 C7 -69.2(2)
C10 C9 Co2 C5 106.33(19)
C8 C9 Co2 C5 -127.33(19)
C10 C9 Co2 C6 145.99(18)
C8 C9 Co2 C6 -87.67(19)
C10 C9 Co2 C4 74.8(2)
C8 C9 Co2 C4 -158.86(17)
C10 C9 Co2 C8 -126.3(3)
C8 C9 Co2 C10 126.3(3)
C10 C9 Co2 S1 -70.47(18)
C8 C9 Co2 S1 55.87(18)
C4 C3 Co2 C9 -16.7(4)
C7 C3 Co2 C9 102.2(3)
B3 C3 Co2 C9 -144.1(3)
C4 C3 Co2 C7 -118.9(2)
B3 C3 Co2 C7 113.7(3)
C4 C3 Co2 C5 -37.78(18)
C7 C3 Co2 C5 81.11(19)
B3 C3 Co2 C5 -165.2(3)
C4 C3 Co2 C6 -81.70(19)
C7 C3 Co2 C6 37.18(17)
B3 C3 Co2 C6 150.9(3)
C7 C3 Co2 C4 118.9(2)
B3 C3 Co2 C4 -127.4(3)
C4 C3 Co2 C8 -139.0(3)
C7 C3 Co2 C8 -20.2(3)
B3 C3 Co2 C8 93.6(3)
C4 C3 Co2 C10 46.6(2)
C7 C3 Co2 C10 165.50(17)
B3 C3 Co2 C10 -80.8(3)
C4 C3 Co2 S1 142.58(16)
C7 C3 Co2 S1 -98.53(16)
B3 C3 Co2 S1 15.2(2)
C6 C7 Co2 C9 -29.3(3)
C3 C7 Co2 C9 -147.27(18)
C6 C7 Co2 C3 118.0(3)
C6 C7 Co2 C5 37.58(19)
C3 C7 Co2 C5 -80.43(18)
C3 C7 Co2 C6 -118.0(3)
C6 C7 Co2 C4 81.0(2)
C3 C7 Co2 C4 -37.05(16)
C6 C7 Co2 C8 -71.2(2)
C3 C7 Co2 C8 170.79(16)
C6 C7 Co2 C10 40.2(7)
C3 C7 Co2 C10 -77.8(7)
C6 C7 Co2 S1 -160.19(18)
C3 C7 Co2 S1 81.80(16)
C4 C5 Co2 C9 -134.83(19)
C6 C5 Co2 C9 105.6(2)
C4 C5 Co2 C3 37.53(17)
C6 C5 Co2 C3 -82.0(2)
C4 C5 Co2 C7 82.98(19)
C6 C5 Co2 C7 -36.58(18)
C4 C5 Co2 C6 119.6(3)
C6 C5 Co2 C4 -119.6(3)
C4 C5 Co2 C8 -169.83(17)
C6 C5 Co2 C8 70.6(2)
C4 C5 Co2 C10 -96.54(19)
C6 C5 Co2 C10 143.91(19)
C4 C5 Co2 S1 38.3(3)
C6 C5 Co2 S1 -81.2(3)
C7 C6 Co2 C9 160.55(19)
C5 C6 Co2 C9 -79.7(2)
C7 C6 Co2 C3 -39.43(18)
C5 C6 Co2 C3 80.3(2)
C5 C6 Co2 C7 119.7(3)
C7 C6 Co2 C5 -119.7(3)
C7 C6 Co2 C4 -82.6(2)
C5 C6 Co2 C4 37.18(18)
C7 C6 Co2 C8 119.51(19)
C5 C6 Co2 C8 -120.75(19)
C7 C6 Co2 C10 -170.92(17)
C5 C6 Co2 C10 -51.2(3)
C7 C6 Co2 S1 26.2(2)
C5 C6 Co2 S1 145.96(15)
C3 C4 Co2 C9 173.05(17)
C5 C4 Co2 C9 54.3(2)
C5 C4 Co2 C3 -118.8(3)
C3 C4 Co2 C7 38.80(17)
C5 C4 Co2 C7 -80.0(2)
C3 C4 Co2 C5 118.8(3)
C3 C4 Co2 C6 81.27(19)
C5 C4 Co2 C6 -37.49(19)
C3 C4 Co2 C8 140.3(2)
C5 C4 Co2 C8 21.5(4)
C3 C4 Co2 C10 -148.17(17)
C5 C4 Co2 C10 93.1(2)
C3 C4 Co2 S1 -43.48(18)
C5 C4 Co2 S1 -162.24(16)
C9 C8 Co2 C3 151.5(2)
C9 C8 Co2 C7 136.89(18)
C9 C8 Co2 C5 61.6(2)
C9 C8 Co2 C6 99.67(19)
C9 C8 Co2 C4 46.4(3)
C9 C8 Co2 C10 -32.78(17)
C9 C8 Co2 S1 -130.23(16)
C18 C10 Co2 C9 111.0(3)
C11 C10 Co2 C9 -116.3(3)
C9 C10 Co2 C3 -148.56(18)
C18 C10 Co2 C3 -37.5(3)
C11 C10 Co2 C3 95.2(2)
C9 C10 Co2 C7 -81.3(7)
C18 C10 Co2 C7 29.7(8)
C11 C10 Co2 C7 162.4(6)
C9 C10 Co2 C5 -78.87(19)
C18 C10 Co2 C5 32.2(2)
C11 C10 Co2 C5 164.9(2)
C9 C10 Co2 C6 -47.8(2)
C18 C10 Co2 C6 63.3(3)
C11 C10 Co2 C6 -164.0(2)
C9 C10 Co2 C4 -119.98(18)
C18 C10 Co2 C4 -9.0(2)
C11 C10 Co2 C4 123.8(2)
C9 C10 Co2 C8 33.98(18)
C18 C10 Co2 C8 145.0(3)
C11 C10 Co2 C8 -82.3(2)
C9 C10 Co2 S1 119.13(17)
C18 C10 Co2 S1 -129.9(2)
C11 C10 Co2 S1 2.9(2)
O1 C18 O2 C19 -1.2(3)
C10 C18 O2 C19 178.2(2)
C20 C19 O2 C18 -78.4(3)
O3 C23 O4 C24 -3.3(4)
C22 C23 O4 C24 178.3(2)
O5 C42 O6 C43 -0.2(4)
C34 C42 O6 C43 176.6(2)
C44 C43 O6 C42 -95.0(3)
O7 C47 O8 C48 1.1(4)
C46 C47 O8 C48 -176.2(2)
B7 C1 S1 Co2 152.0(2)
B8 C1 S1 Co2 74.6(2)
B6 C1 S1 Co2 -131.50(17)
B3 C1 S1 Co2 4.0(2)
C2 C1 S1 Co2 -62.81(19)
C9 Co2 S1 C1 162.37(13)
C3 Co2 S1 C1 -9.48(12)
C7 Co2 S1 C1 -50.73(12)
C5 Co2 S1 C1 -10.2(2)
C6 Co2 S1 C1 -67.01(15)
C4 Co2 S1 C1 16.67(13)
C8 Co2 S1 C1 -164.98(11)
C10 Co2 S1 C1 125.64(12)
C22 C21 S2 C2 177.6(2)
B4 C2 S2 C21 116.2(2)
B5 C2 S2 C21 40.0(2)
B3 C2 S2 C21 -171.67(16)
B6 C2 S2 C21 -37.3(2)
C1 C2 S2 C21 -104.55(17)
B14 C25 S3 Co1 -73.84(17)
B15 C25 S3 Co1 -151.70(15)
B16 C25 S3 Co1 132.70(13)
B13 C25 S3 Co1 -0.61(16)
C26 C25 S3 Co1 65.83(18)
C33 Co1 S3 C25 -167.45(13)
C27 Co1 S3 C25 7.13(12)
C28 Co1 S3 C25 46.95(12)
C30 Co1 S3 C25 0.9(2)
C31 Co1 S3 C25 -20.95(13)
C29 Co1 S3 C25 62.32(15)
C32 Co1 S3 C25 159.99(12)
C34 Co1 S3 C25 -131.02(12)
C46 C45 S4 C26 -172.3(2)
B17 C26 S4 C45 -40.4(2)
B18 C26 S4 C45 -119.30(17)
B16 C26 S4 C45 36.26(19)
B13 C26 S4 C45 167.52(13)
C25 C26 S4 C45 102.86(18)
